data_1559787
loop_
_publ_author_name
'She, Shan'
'Xuan, Weimin'
'Bell, Nicola L.'
'Pow, Robert'
'Ribo, Eduard Garrido'
'Sinclair, Zoe'
'Long, De-Liang'
'Cronin, Leroy'

_publ_section_title
;
 Peptide sequence mediated self-assembly of molybdenum blue nanowheel
 superstructures.
;
_journal_issue 7
_journal_name_full 'Chemical science'
_journal_page_first 2427
_journal_page_last 2432
_journal_paper_doi 10.1039/d0sc06098d
_journal_volume 12
_journal_year 2020
_chemical_absolute_configuration none
_chemical_formula_sum 'C36 H521 Ce4 Mo124 N16 Na3 O616'
_chemical_formula_weight 23563.67
_space_group_crystal_system orthorhombic
_space_group_IT_number 18
_space_group_name_Hall 'P 2 2ab'
_space_group_name_H-M_alt 'P 21 21 2'
_atom_sites_solution_hydrogens geom
_atom_sites_solution_primary direct
_atom_sites_solution_secondary difmap
_audit_creation_method SHELXL-2018/3
_audit_update_record
;
2020-05-28 deposited with the CCDC.	2020-12-14 downloaded from the CCDC.
;
_cell_angle_alpha 90
_cell_angle_beta 90
_cell_angle_gamma 90
_cell_formula_units_Z 2
_cell_length_a 34.8531(17)
_cell_length_b 45.172(2)
_cell_length_c 20.9243(10)
_cell_measurement_reflns_used 9565
_cell_measurement_temperature 150(2)
_cell_measurement_theta_max 24.6
_cell_measurement_theta_min 2.23
_cell_volume 32943(3)
_computing_cell_refinement Apex2
_computing_data_collection Apex2
_computing_data_reduction Apex2
_computing_molecular_graphics Diamond3
_computing_publication_material WinGX
_computing_structure_refinement 'SHELXL-2018/3 (Sheldrick, 2018)'
_computing_structure_solution 'SHELXS-97 (Sheldrick, 2008)'
_diffrn_ambient_temperature 150(2)
_diffrn_measured_fraction_theta_full 0.999
_diffrn_measured_fraction_theta_max 0.997
_diffrn_measurement_device_type 'Bruker Apex II Quasar'
_diffrn_measurement_method '\w & \f scans'
_diffrn_radiation_type MoK\a
_diffrn_radiation_wavelength 0.71073
_diffrn_reflns_av_R_equivalents 0.0871
_diffrn_reflns_av_unetI/netI 0.1055
_diffrn_reflns_Laue_measured_fraction_full 0.999
_diffrn_reflns_Laue_measured_fraction_max 0.997
_diffrn_reflns_limit_h_max 42
_diffrn_reflns_limit_h_min -35
_diffrn_reflns_limit_k_max 55
_diffrn_reflns_limit_k_min -40
_diffrn_reflns_limit_l_max 25
_diffrn_reflns_limit_l_min -25
_diffrn_reflns_number 238145
_diffrn_reflns_point_group_measured_fraction_full 0.999
_diffrn_reflns_point_group_measured_fraction_max 0.997
_diffrn_reflns_theta_full 25.242
_diffrn_reflns_theta_max 25.732
_diffrn_reflns_theta_min 1.768
_diffrn_source '1uS Microfocus x-ray'
_exptl_absorpt_coefficient_mu 2.658
_exptl_absorpt_correction_T_max 0.745
_exptl_absorpt_correction_T_min 0.568
_exptl_absorpt_correction_type empirical
_exptl_absorpt_process_details 'SADABS-2014/5 - Bruker AXS'
_exptl_crystal_colour bloue
_exptl_crystal_density_diffrn 2.376
_exptl_crystal_density_method none
_exptl_crystal_description block
_exptl_crystal_F_000 22500
_exptl_crystal_size_max 0.100
_exptl_crystal_size_mid 0.100
_exptl_crystal_size_min 0.050
_refine_diff_density_max 2.36
_refine_diff_density_min -1.44
_refine_diff_density_rms 0.23
_refine_ls_abs_structure_details
;
 Flack x determined using 16925 quotients [(I+)-(I-)]/[(I+)+(I-)]
 (Parsons, Flack and Wagner, Acta Cryst. B69 (2013) 249-259).
;
_refine_ls_abs_structure_Flack 0.009(7)
_refine_ls_extinction_method none
_refine_ls_goodness_of_fit_ref 1.028
_refine_ls_hydrogen_treatment constr
_refine_ls_matrix_type full
_refine_ls_number_parameters 3024
_refine_ls_number_reflns 62762
_refine_ls_number_restraints 1532
_refine_ls_restrained_S_all 1.027
_refine_ls_R_factor_all 0.0891
_refine_ls_R_factor_gt 0.0593
_refine_ls_shift/su_max 0.007
_refine_ls_shift/su_mean 0.000
_refine_ls_structure_factor_coef Fsqd
_refine_ls_weighting_details 'w=1/[\s^2^(Fo^2^)+(0.0785P)^2^+199.2880P] where P=(Fo^2^+2Fc^2^)/3'
_refine_ls_weighting_scheme calc
_refine_ls_wR_factor_gt 0.1424
_refine_ls_wR_factor_ref 0.1622
_reflns_Friedel_coverage 0.887
_reflns_Friedel_fraction_full 1.000
_reflns_Friedel_fraction_max 0.997
_reflns_number_gt 46795
_reflns_number_total 62762
_reflns_threshold_expression 'I > 2\s(I)'
_cod_data_source_file d0sc06098d2.cif
_cod_data_source_block wx8702_sq
_cod_depositor_comments
;
The following automatic conversions were performed:

data item '_atom_sites_solution_primary' value 'direct methods' was
changed to 'direct'.

data item '_atom_sites_solution_secondary' value 'diffmap' was
changed to 'difmap'.

Automatic conversion script
Id: cif_fix_values 7556 2019-12-06 15:28:31Z antanas 

 Adding full bibliography for 1559786--1559791.cif.

 Adding full bibliography for 1559786--1559791.cif.
;
_cod_database_code 1559787
_shelx_shelxl_version_number 2018/3
_shelx_space_group_comment
;
The symmetry employed for this shelxl refinement is uniquely defined
by the following loop, which should always be used as a source of
symmetry information in preference to the above space-group names.
They are only intended as comments.
;
_shelx_estimated_absorpt_t_min 0.777
_shelx_estimated_absorpt_t_max 0.879

loop_
_space_group_symop_operation_xyz
'x, y, z'
'-x, -y, z'
'-x+1/2, y+1/2, -z'
'x+1/2, -y+1/2, -z'

loop_
_atom_site_label
_atom_site_type_symbol
_atom_site_fract_x
_atom_site_fract_y
_atom_site_fract_z
_atom_site_U_iso_or_equiv
_atom_site_adp_type
_atom_site_occupancy
_atom_site_site_symmetry_order
_atom_site_calc_flag
_atom_site_refinement_flags_posn
_atom_site_refinement_flags_adp
_atom_site_refinement_flags_occupancy
_atom_site_disorder_assembly
_atom_site_disorder_group
Mo1 Mo 0.59825(5) 0.36626(3) 0.15301(9) 0.0258(4) Uani 1 1 d . . . . .
Mo2 Mo 0.64543(5) 0.29371(3) 0.32444(9) 0.0212(4) Uani 1 1 d . . . . .
Mo3 Mo 0.67992(6) 0.35222(4) 0.23913(10) 0.0310(5) Uani 1 1 d . . . . .
Mo4 Mo 0.64954(5) 0.28671(3) 0.16616(9) 0.0237(4) Uani 1 1 d . . . . .
Mo5 Mo 0.71992(5) 0.23662(3) 0.34277(9) 0.0213(4) Uani 1 1 d . . . . .
Mo6 Mo 0.80052(5) 0.26171(4) 0.26446(9) 0.0265(4) Uani 1 1 d . . . . .
Mo7 Mo 0.82105(5) 0.19536(4) 0.19445(9) 0.0259(4) Uani 1 1 d . . . . .
Mo8 Mo 0.82367(5) 0.19881(3) 0.35361(9) 0.0240(4) Uani 1 1 d . . . . .
Mo9 Mo 0.88938(5) 0.25741(4) 0.43374(10) 0.0269(4) Uani 1 1 d . . . . .
Mo10 Mo 0.92901(5) 0.19186(3) 0.35368(9) 0.0245(4) Uani 1 1 d . . . . .
Mo11 Mo 1.06180(5) 0.27200(3) 0.41383(9) 0.0224(4) Uani 1 1 d . . . . .
Mo12 Mo 1.13641(5) 0.22295(3) 0.32768(9) 0.0223(4) Uani 1 1 d . . . . .
Mo13 Mo 1.13198(5) 0.22657(4) 0.16846(9) 0.0259(4) Uani 1 1 d . . . . .
Mo14 Mo 0.76807(5) 0.73291(3) 0.32254(9) 0.0201(4) Uani 1 1 d . . . . .
Mo15 Mo 0.78692(5) 0.65705(3) 0.39979(9) 0.0214(4) Uani 1 1 d . . . . .
Mo16 Mo 0.69555(5) 0.67345(3) 0.32187(9) 0.0212(4) Uani 1 1 d . . . . .
Mo17 Mo 0.69526(5) 0.67828(3) 0.16345(9) 0.0238(4) Uani 1 1 d . . . . .
Mo18 Mo 0.63280(5) 0.60651(3) 0.15762(10) 0.0265(4) Uani 1 1 d . . . . .
Mo19 Mo 0.63438(5) 0.60591(3) 0.31749(9) 0.0245(4) Uani 1 1 d . . . . .
Mo22 Mo 0.59568(5) 0.36603(3) 0.31222(9) 0.0238(4) Uani 1 1 d . . . . .
Mo23 Mo 0.57689(6) 0.44596(3) 0.30704(10) 0.0287(5) Uani 1 1 d . . . . .
Mo24 Mo 1.03559(5) 0.19387(4) 0.18518(10) 0.0272(4) Uani 1 1 d . . . . .
Mo25 Mo 0.60214(6) 0.52872(4) 0.14948(10) 0.0335(5) Uani 1 1 d . . . . .
Mo26 Mo 0.87856(5) 0.24848(4) 0.10471(10) 0.0283(4) Uani 1 1 d . . . . .
Mo27 Mo 0.73241(5) 0.31503(3) 0.41128(9) 0.0257(4) Uani 1 1 d . . . . .
Mo28 Mo 0.77622(5) 0.73073(4) 0.16317(9) 0.0238(4) Uani 1 1 d . . . . .
Mo29 Mo 0.97231(6) 0.24427(4) 0.26473(9) 0.0290(4) Uani 1 1 d . . . . .
Mo30 Mo 0.65947(6) 0.41224(3) 0.40846(10) 0.0335(5) Uani 1 1 d . . . . .
Mo31 Mo 0.72128(6) 0.61217(4) 0.24476(10) 0.0302(4) Uani 1 1 d . . . . .
Mo32 Mo 0.79457(5) 0.25945(3) 0.42560(9) 0.0220(4) Uani 1 1 d . . . . .
Mo33 Mo 0.68548(6) 0.54701(3) 0.40210(10) 0.0283(5) Uani 1 1 d . . . . .
Mo34 Mo 0.59165(6) 0.53176(3) 0.30810(10) 0.0290(5) Uani 1 1 d . . . . .
Mo35 Mo 0.97127(6) 0.23048(4) 0.10407(9) 0.0296(4) Uani 1 1 d . . . . .
Mo36 Mo 0.71369(6) 0.61830(4) 0.08305(9) 0.0269(4) Uani 1 1 d . . . . .
Mo37 Mo 0.72608(5) 0.23132(4) 0.18401(9) 0.0244(4) Uani 1 1 d . . . . .
Mo38 Mo 1.05294(6) 0.26801(4) 0.09667(10) 0.0320(5) Uani 1 1 d . . . . .
Mo39 Mo 0.85509(6) 0.70902(4) 0.24363(10) 0.0311(5) Uani 1 1 d . . . . .
Mo40 Mo 0.82826(6) 0.32257(4) 0.48771(10) 0.0309(5) Uani 1 1 d . . . . .
Mo41 Mo 0.84429(5) 0.71589(3) 0.40513(9) 0.0215(4) Uani 1 1 d . . . . .
Mo42 Mo 1.02495(5) 0.31429(4) 0.56262(9) 0.0261(4) Uani 1 1 d . . . . .
Mo43 Mo 0.58813(6) 0.44703(4) 0.14735(10) 0.0355(5) Uani 1 1 d . . . . .
Mo44 Mo 1.03520(5) 0.20090(3) 0.34374(9) 0.0243(4) Uani 1 1 d . . . . .
Mo45 Mo 0.81225(6) 0.60930(3) 0.54668(9) 0.0280(5) Uani 1 1 d . . . . .
Mo46 Mo 0.74821(6) 0.29527(4) 0.08162(10) 0.0308(4) Uani 1 1 d . . . . .
Mo47 Mo 0.69375(6) 0.54665(4) 0.07264(11) 0.0358(5) Uani 1 1 d . . . . .
Mo48 Mo 0.92298(6) 0.31142(4) 0.56613(10) 0.0333(5) Uani 1 1 d . . . . .
Mo49 Mo 0.92521(6) 0.18281(4) 0.19410(10) 0.0281(4) Uani 1 1 d . . . . .
Mo50 Mo 0.88642(5) 0.66000(3) 0.47848(9) 0.0237(4) Uani 1 1 d . . . . .
Mo51 Mo 0.79294(6) 0.65985(4) 0.08625(10) 0.0295(5) Uani 1 1 d . . . . .
Mo52 Mo 1.04146(6) 0.33718(5) -0.00785(11) 0.0396(5) Uani 1 1 d . . . . .
Mo53 Mo 0.63737(6) 0.48369(3) 0.39516(10) 0.0299(5) Uani 1 1 d . . . . .
Mo54 Mo 0.87211(6) 0.62532(4) -0.01742(11) 0.0393(5) Uani 1 1 d . . . . .
Mo55 Mo 0.67516(6) 0.34310(4) 0.07898(10) 0.0333(5) Uani 1 1 d . . . . .
Mo56 Mo 0.75948(7) 0.54265(4) 0.53809(11) 0.0385(6) Uani 1 1 d . . . . .
Mo57 Mo 0.65657(6) 0.48269(4) 0.23434(11) 0.0380(5) Uani 1 1 d . . . . .
Mo58 Mo 0.78261(7) 0.58379(4) 0.00508(11) 0.0418(6) Uani 1 1 d . . . . .
Mo59 Mo 0.74920(8) 0.36575(6) -0.00957(14) 0.0606(7) Uani 1 1 d . . . . .
Mo60 Mo 0.67237(7) 0.41560(4) 0.06509(12) 0.0446(6) Uani 1 1 d . . . . .
Mo61 Mo 0.71379(9) 0.47423(4) 0.48773(16) 0.0761(11) Uani 1 1 d . . . . .
Mo62 Mo 0.9567(3) 0.2873(5) 0.0101(15) 0.038(5) Uani 0.33(4) 1 d D . P . .
Mo63 Mo 0.73489(11) 0.43907(5) -0.07699(14) 0.0825(11) Uani 1 1 d . . . . .
Mo64 Mo 0.7582(2) 0.51381(14) -0.0633(5) 0.075(3) Uani 0.55 1 d D . P . .
M62 Mo 0.95479(16) 0.2970(3) 0.0350(6) 0.037(2) Uani 0.67(4) 1 d D . P . .
M64 Mo 0.7378(3) 0.5181(2) -0.0771(5) 0.063(3) Uani 0.45 1 d D U P . .
Ce1 Ce 0.74725(4) 0.38782(2) 0.52968(6) 0.0259(3) Uani 1 1 d . . . . .
Ce2 Ce 0.84174(4) 0.30776(3) -0.03551(7) 0.0353(3) Uani 1 1 d . . . . .
O1 O 0.7963(6) 0.4723(4) 0.2592(11) 0.072(6) Uani 1 1 d . U . . .
H1 H 0.784778 0.457071 0.271749 0.109 Uiso 1 1 calc R U . . .
O2 O 0.7702(6) 0.4424(4) -0.1337(9) 0.069(6) Uani 1 1 d . U . . .
O3 O 0.7471(6) 0.3981(4) -0.0573(10) 0.066(6) Uani 1 1 d . U . . .
O4 O 0.6979(5) 0.4355(3) 0.0023(10) 0.060(5) Uani 1 1 d . U . . .
O5 O 0.6269(5) 0.4069(3) -0.0174(7) 0.040(4) Uani 1 1 d . U . . .
O6 O 0.6331(4) 0.4393(3) 0.0919(7) 0.029(3) Uani 1 1 d . U . . .
O7 O 0.6948(4) 0.3772(3) 0.0309(7) 0.035(4) Uani 1 1 d . U . . .
O8 O 0.7103(6) 0.3451(5) -0.0889(10) 0.075(6) Uani 1 1 d . U . . .
O9 O 0.7862(6) 0.3441(4) -0.0407(10) 0.071(6) Uani 1 1 d . U . . .
O10 O 0.7018(5) 0.4185(3) 0.1307(9) 0.058(5) Uani 1 1 d . U . . .
O11 O 0.6434(4) 0.3787(3) 0.1006(7) 0.029(3) Uani 1 1 d . U . . .
O12 O 0.5828(4) 0.4048(3) 0.1523(7) 0.028(3) Uani 1 1 d . U . . .
O13 O 0.5696(4) 0.3499(3) 0.0990(7) 0.027(3) Uani 1 1 d . U . . .
O14 O 0.5758(4) 0.3549(2) 0.2300(7) 0.029(3) Uani 1 1 d . U . . .
O15 O 0.5636(4) 0.3486(3) 0.3583(6) 0.026(3) Uani 1 1 d . U . . .
O16 O 0.6353(4) 0.3358(2) 0.2994(6) 0.022(3) Uani 1 1 d . U . . .
O17 O 0.6408(4) 0.3819(3) 0.2341(6) 0.022(3) Uani 1 1 d . U . . .
O18 O 0.6383(4) 0.3321(3) 0.1563(7) 0.024(3) Uani 1 1 d . U . . .
O19 O 0.6442(5) 0.3285(3) 0.0258(8) 0.045(4) Uani 1 1 d . U . . .
O20 O 0.7054(4) 0.3575(2) 0.1640(7) 0.023(3) Uani 1 1 d . U . . .
O21 O 0.7247(4) 0.3315(3) 0.0383(8) 0.037(4) Uani 1 1 d . U . . .
O22 O 0.7091(5) 0.2711(4) 0.0052(8) 0.045(4) Uani 1 1 d . U . . .
O23 O 0.7819(4) 0.2908(3) 0.0223(7) 0.035(4) Uani 1 1 d . U . . .
O24 O 0.7467(4) 0.2596(3) 0.1203(7) 0.027(3) Uani 1 1 d . U . . .
O26 O 0.6910(4) 0.3030(3) 0.1123(6) 0.023(3) Uani 1 1 d . U . . .
O27 O 0.6159(4) 0.2746(3) 0.1143(7) 0.027(3) Uani 1 1 d . U . . .
O28 O 0.6224(3) 0.2833(2) 0.2450(6) 0.014(3) Uani 1 1 d . U . . .
O29 O 0.6074(4) 0.2878(3) 0.3733(7) 0.025(3) Uani 1 1 d . U . . .
O30 O 0.6824(4) 0.3110(2) 0.3825(6) 0.018(3) Uani 1 1 d . U . . .
O31 O 0.6750(3) 0.2578(2) 0.3306(6) 0.014(3) Uani 1 1 d . U . . .
O32 O 0.7097(4) 0.3665(3) 0.2938(7) 0.028(3) Uani 1 1 d . U . . .
O33 O 0.6888(4) 0.3081(2) 0.2465(6) 0.022(3) Uani 1 1 d . U . . .
O34 O 0.6795(4) 0.2532(2) 0.1770(6) 0.021(3) Uiso 1 1 d . . . . .
O35 O 0.7176(4) 0.2019(3) 0.1392(7) 0.031(3) Uani 1 1 d . U . . .
O36 O 0.7140(4) 0.2150(2) 0.2657(7) 0.024(3) Uani 1 1 d . U . . .
O37 O 0.8161(4) 0.2843(3) 0.2067(6) 0.022(3) Uani 1 1 d . U . . .
O38 O 0.7453(3) 0.2669(2) 0.2607(6) 0.016(3) Uiso 1 1 d . . . . .
O40 O 0.7066(4) 0.2113(2) 0.3978(7) 0.024(3) Uani 1 1 d . U . . .
O41 O 0.7045(4) 0.2939(3) 0.5054(7) 0.028(3) Uani 1 1 d . U . . .
O42 O 0.7307(4) 0.3461(2) 0.4595(6) 0.021(3) Uani 1 1 d . U . . .
O43 O 0.7287(7) 0.3416(5) 0.5922(11) 0.082(7) Uani 1 1 d . U . . .
O44 O 0.7665(5) 0.3996(4) 0.4124(8) 0.047(4) Uani 1 1 d . U . . .
O45 O 0.8015(4) 0.3515(3) 0.5188(6) 0.021(3) Uani 1 1 d . U . . .
O46 O 0.8087(5) 0.4172(3) 0.5270(9) 0.059(5) Uani 1 1 d . U . . .
O47 O 0.8061(4) 0.2999(3) 0.5824(7) 0.039(4) Uani 1 1 d . U . . .
O48 O 0.7801(4) 0.2997(2) 0.4558(6) 0.022(3) Uani 1 1 d . U . . .
O49 O 0.7776(4) 0.2374(2) 0.4853(6) 0.021(3) Uani 1 1 d . U . . .
O50 O 0.7408(4) 0.2692(2) 0.3955(6) 0.016(3) Uani 1 1 d . U . . .
O51 O 0.7787(3) 0.2296(2) 0.3504(6) 0.017(3) Uani 1 1 d . U . . .
O52 O 0.8105(4) 0.2810(2) 0.3366(6) 0.019(3) Uiso 1 1 d . . . . .
O53 O 0.7807(4) 0.2256(3) 0.2076(7) 0.027(3) Uani 1 1 d . U . . .
O54 O 0.7555(4) 0.3264(2) 0.3435(7) 0.025(3) Uiso 1 1 d . . . . .
O55 O 0.8092(4) 0.1805(2) 0.2780(6) 0.019(3) Uani 1 1 d . U . . .
O56 O 0.8414(4) 0.2313(2) 0.2683(6) 0.018(3) Uani 1 1 d . U . . .
O57 O 0.7695(4) 0.3163(3) 0.1383(7) 0.033(4) Uani 1 1 d . U . . .
O58 O 0.8719(4) 0.1805(3) 0.2000(7) 0.027(3) Uani 1 1 d . U . . .
O59 O 0.8405(4) 0.2241(2) 0.1298(6) 0.021(3) Uani 1 1 d . U . . .
O60 O 0.8751(4) 0.1872(2) 0.3524(6) 0.020(3) Uani 1 1 d . U . . .
O61 O 0.8039(4) 0.1768(3) 0.4106(7) 0.028(3) Uani 1 1 d . U . . .
O62 O 0.8395(4) 0.2345(2) 0.4027(6) 0.021(3) Uani 1 1 d . U . . .
O63 O 0.8404(4) 0.2773(3) 0.4680(7) 0.023(3) Uani 1 1 d . U . . .
O64 O 0.8758(4) 0.2248(3) 0.5168(7) 0.032(4) Uani 1 1 d . U . . .
O65 O 0.8732(4) 0.3231(3) 0.5352(8) 0.039(4) Uani 1 1 d . U . . .
O66 O 0.8426(4) 0.3359(3) 0.4162(7) 0.037(4) Uani 1 1 d . U . . .
O67 O 0.8931(4) 0.2789(3) 0.3691(7) 0.028(3) Uani 1 1 d . U . . .
O68 O 0.9196(4) 0.2256(3) 0.4091(6) 0.021(3) Uani 1 1 d . U . . .
O69 O 0.9148(4) 0.2756(3) 0.4929(7) 0.025(3) Uani 1 1 d . U . . .
O70 O 0.9080(4) 0.2875(3) 0.6236(8) 0.038(4) Uani 1 1 d . U . . .
O71 O 0.9318(4) 0.3437(3) 0.6061(8) 0.037(4) Uani 1 1 d . U . . .
O72 O 0.9380(5) 0.3315(3) 0.4743(7) 0.037(4) Uani 1 1 d . U . . .
O73 O 0.9447(4) 0.1668(3) 0.4055(7) 0.028(3) Uiso 1 1 d . . . . .
O74 O 0.9676(4) 0.2603(2) 0.1885(6) 0.018(3) Uiso 1 1 d . . . . .
O75 O 0.9223(4) 0.2249(2) 0.2700(6) 0.018(3) Uiso 1 1 d . . . . .
O76 O 0.9345(4) 0.1688(2) 0.2759(6) 0.019(3) Uani 1 1 d . U . . .
O77 O 0.9785(4) 0.2031(3) 0.1847(6) 0.022(3) Uani 1 1 d . U . . .
O78 O 0.9363(4) 0.1538(3) 0.1490(7) 0.028(3) Uiso 1 1 d . . . . .
O79 O 0.9200(4) 0.2162(3) 0.1335(6) 0.025(3) Uani 1 1 d . U . . .
O80 O 0.8860(4) 0.2695(3) 0.1715(7) 0.026(3) Uani 1 1 d . U . . .
O81 O 0.8766(4) 0.2144(3) 0.0208(7) 0.037(4) Uani 1 1 d . U . . .
O82 O 0.8565(4) 0.2718(3) 0.0526(8) 0.038(4) Uani 1 1 d . U . . .
O83 O 0.9142(5) 0.3076(4) -0.0010(8) 0.047(4) Uani 1 1 d . U . . .
O84 O 0.9320(4) 0.2563(3) 0.0661(7) 0.034(4) Uani 1 1 d . U . . .
O85 O 0.9574(5) 0.2661(4) -0.0574(8) 0.050(5) Uani 1 1 d . U . . .
O86 O 0.9924(5) 0.3165(3) -0.0102(8) 0.042(4) Uani 1 1 d . U . . .
O87 O 0.9729(4) 0.2046(3) 0.0472(7) 0.030(3) Uani 1 1 d . U . . .
O88 O 0.9572(5) 0.3149(3) 0.1024(7) 0.039(4) Uani 1 1 d . U . . .
O89 O 1.0273(4) 0.2282(3) 0.1263(7) 0.025(3) Uani 1 1 d . U . . .
O90 O 0.9980(4) 0.2645(3) 0.0653(7) 0.029(3) Uani 1 1 d . U . . .
O91 O 1.0318(4) 0.1639(3) 0.1380(7) 0.029(3) Uani 1 1 d . U . . .
O92 O 1.0339(4) 0.1770(3) 0.2662(7) 0.025(3) Uani 1 1 d . U . . .
O93 O 1.0280(4) 0.2346(2) 0.2599(6) 0.017(3) Uani 1 1 d . U . . .
O94 O 0.9698(4) 0.2734(3) 0.3147(7) 0.032(4) Uani 1 1 d . U . . .
O95 O 0.9804(4) 0.2109(2) 0.3340(6) 0.019(3) Uani 1 1 d . U . . .
O96 O 1.0323(4) 0.1739(2) 0.3980(7) 0.026(3) Uani 1 1 d . U . . .
O97 O 1.0387(4) 0.2363(3) 0.3979(6) 0.022(3) Uani 1 1 d . U . . .
O98 O 1.0873(4) 0.2027(2) 0.1831(7) 0.028(3) Uani 1 1 d . U . . .
O101 O 1.0534(4) 0.2898(2) 0.3450(6) 0.019(3) Uani 1 1 d . U . . .
O102 O 1.0842(4) 0.2464(3) 0.5035(6) 0.023(3) Uani 1 1 d . U . . .
O103 O 1.0326(4) 0.2899(2) 0.4689(6) 0.015(3) Uani 1 1 d . U . . .
O104 O 1.0003(4) 0.3452(2) 0.4908(6) 0.019(3) Uani 1 1 d . U . . .
O105 O 0.9763(4) 0.2973(3) 0.5591(6) 0.025(3) Uani 1 1 d . U . . .
O106 O 1.0493(4) 0.2861(3) 0.5995(7) 0.030(3) Uani 1 1 d . U . . .
O107 O 1.0190(4) 0.3394(3) 0.6222(7) 0.031(4) Uani 1 1 d . U . . .
O108 O 0.9283(4) 0.6645(2) 0.5245(6) 0.018(3) Uani 1 1 d . U . . .
O109 O 0.8929(4) 0.7016(2) 0.4433(6) 0.020(3) Uani 1 1 d . U . . .
O110 O 0.9044(4) 0.6433(3) 0.4147(7) 0.030(4) Uani 1 1 d . U . . .
O111 O 0.8623(4) 0.6896(3) 0.5628(7) 0.027(3) Uani 1 1 d . U . . .
O112 O 0.8599(4) 0.6313(3) 0.5160(7) 0.029(3) Uani 1 1 d . U . . .
O113 O 1.0886(4) 0.2050(2) 0.3309(7) 0.024(3) Uani 1 1 d . U . . .
O114 O 1.1152(4) 0.2542(2) 0.3839(6) 0.018(3) Uani 1 1 d . U . . .
O115 O 1.1620(4) 0.2018(2) 0.3768(6) 0.019(3) Uani 1 1 d . U . . .
O116 O 1.1115(3) 0.2574(2) 0.2501(6) 0.015(3) Uani 1 1 d . U . . .
O117 O 1.1529(4) 0.2105(2) 0.2465(6) 0.019(3) Uani 1 1 d . U . . .
O118 O 1.0431(4) 0.2844(3) 0.1657(7) 0.033(4) Uani 1 1 d . U . . .
O119 O 1.1014(4) 0.2527(3) 0.1150(7) 0.024(3) Uani 1 1 d . U . . .
O120 O 1.0663(5) 0.2373(4) 0.0086(8) 0.053(5) Uani 1 1 d . U . . .
O121 O 0.8760(4) 0.6852(3) 0.1923(6) 0.025(3) Uani 1 1 d . U . . .
O122 O 0.8316(3) 0.7388(2) 0.1778(6) 0.017(3) Uani 1 1 d . U . . .
O123 O 0.8263(4) 0.7416(2) 0.3284(6) 0.018(3) Uani 1 1 d . U . . .
O124 O 0.8647(3) 0.6930(2) 0.3186(6) 0.015(3) Uani 1 1 d . U . . .
O125 O 1.0601(4) 0.2967(4) 0.0459(8) 0.047(4) Uani 1 1 d . U . . .
O126 O 1.0351(6) 0.3543(4) 0.0643(10) 0.070(6) Uani 1 1 d . U . . .
O127 O 1.0537(5) 0.3059(4) -0.0911(9) 0.057(5) Uani 1 1 d . U . . .
O128 O 1.0278(5) 0.3638(3) -0.0614(9) 0.048(4) Uani 1 1 d . U . . .
O129 O 0.9026(4) 0.6578(3) -0.0137(7) 0.033(4) Uani 1 1 d . U . . .
O130 O 0.8437(6) 0.6514(4) -0.0939(9) 0.063(5) Uani 1 1 d . U . . .
O131 O 0.8822(5) 0.6084(4) 0.0530(9) 0.055(5) Uani 1 1 d . U . . .
O132 O 0.8313(5) 0.6542(3) 0.0345(9) 0.048(4) Uani 1 1 d . U . . .
O133 O 0.8957(6) 0.6041(4) -0.0715(10) 0.067(6) Uani 1 1 d . U . . .
O134 O 0.8227(5) 0.6029(4) -0.0298(8) 0.050(5) Uani 1 1 d . U . . .
O135 O 0.7628(4) 0.6746(3) -0.0113(7) 0.032(4) Uani 1 1 d . U . . .
O136 O 0.8078(4) 0.6458(3) 0.1570(7) 0.031(4) Uani 1 1 d . U . . .
O137 O 0.7934(4) 0.6994(3) 0.1016(7) 0.025(3) Uani 1 1 d . U . . .
O138 O 0.7657(4) 0.7581(3) 0.1141(6) 0.022(3) Uani 1 1 d . U . . .
O139 O 0.7986(3) 0.7003(2) 0.2435(6) 0.019(3) Uani 1 1 d . U . . .
O141 O 0.8262(4) 0.7362(2) 0.4655(6) 0.016(3) Uiso 1 1 d . . . . .
O142 O 0.8356(4) 0.6760(2) 0.4389(6) 0.018(3) Uani 1 1 d . U . . .
O143 O 0.7917(4) 0.7023(2) 0.3765(6) 0.017(3) Uani 1 1 d . U . . .
O144 O 0.7536(4) 0.7595(2) 0.3733(7) 0.023(3) Uani 1 1 d . U . . .
O145 O 0.7642(3) 0.7509(2) 0.2433(6) 0.014(2) Uiso 1 1 d . . . . .
O146 O 0.7290(3) 0.7092(2) 0.1676(6) 0.016(3) Uani 1 1 d . U . . .
O147 O 0.7250(4) 0.7093(2) 0.3167(6) 0.019(3) Uani 1 1 d . U . . .
O148 O 0.8060(4) 0.6452(2) 0.3316(6) 0.022(3) Uani 1 1 d . U . . .
O149 O 0.7613(4) 0.6786(2) 0.4922(6) 0.019(3) Uani 1 1 d . U . . .
O150 O 0.7928(4) 0.6268(2) 0.4498(7) 0.023(3) Uani 1 1 d . U . . .
O151 O 0.7909(4) 0.6394(3) 0.5795(7) 0.035(4) Uani 1 1 d . U . . .
O152 O 0.8355(4) 0.5931(3) 0.6096(7) 0.032(4) Uani 1 1 d . U . . .
O153 O 0.7690(4) 0.5843(2) 0.5353(7) 0.025(3) Uani 1 1 d . U . . .
O154 O 0.8388(4) 0.5775(3) 0.4804(8) 0.038(4) Uani 1 1 d . U . . .
O155 O 0.7948(4) 0.5434(3) 0.4493(8) 0.041(4) Uani 1 1 d . U . . .
O156 O 0.7977(5) 0.5318(3) 0.5830(9) 0.051(5) Uani 1 1 d . U . . .
O157 O 0.7220(5) 0.5436(3) 0.5921(7) 0.036(4) Uani 1 1 d . U . . .
O158 O 0.7359(4) 0.6581(2) 0.3779(6) 0.016(3) Uani 1 1 d . U . . .
O159 O 0.6600(4) 0.6819(3) 0.3724(7) 0.024(3) Uani 1 1 d . U . . .
O160 O 0.7354(4) 0.6535(2) 0.2434(6) 0.017(3) Uiso 1 1 d . . . . .
O161 O 0.6707(4) 0.6834(2) 0.2416(6) 0.021(3) Uani 1 1 d . U . . .
O162 O 0.6625(4) 0.6907(2) 0.1127(6) 0.020(3) Uani 1 1 d . U . . .
O163 O 0.7341(4) 0.6577(3) 0.1104(6) 0.019(3) Uani 1 1 d . U . . .
O164 O 0.6805(4) 0.6339(2) 0.1595(6) 0.019(3) Uiso 1 1 d . . . . .
O165 O 0.7418(4) 0.6011(2) 0.1709(6) 0.021(3) Uani 1 1 d . U . . .
O166 O 0.7670(4) 0.6216(2) 0.0535(6) 0.023(3) Uani 1 1 d . U . . .
O167 O 0.6883(4) 0.6338(3) 0.0245(6) 0.024(3) Uani 1 1 d . U . . .
O168 O 0.7487(5) 0.6152(3) -0.0739(7) 0.043(4) Uani 1 1 d . U . . .
O169 O 0.8033(5) 0.5663(3) 0.0681(9) 0.046(4) Uani 1 1 d . U . . .
O170 O 0.7276(4) 0.5807(3) 0.0382(7) 0.033(4) Uani 1 1 d . U . . .
O171 O 0.7707(5) 0.5561(4) -0.0527(9) 0.053(5) Uani 1 1 d . U . . .
O172 O 0.6739(4) 0.5879(2) 0.1067(6) 0.021(3) Uani 1 1 d . U . . .
O173 O 0.7212(5) 0.5396(3) 0.1397(8) 0.038(4) Uani 1 1 d . U . . .
O174 O 0.6538(5) 0.5627(4) -0.0120(8) 0.050(5) Uani 1 1 d . U . . .
O175 O 0.7139(5) 0.5245(3) 0.0122(8) 0.050(5) Uani 1 1 d . U . . .
O176 O 0.6081(4) 0.6267(3) 0.1045(7) 0.026(3) Uani 1 1 d . U . . .
O177 O 0.6161(3) 0.6207(2) 0.2363(7) 0.020(3) Uani 1 1 d . U . . .
O178 O 0.6755(4) 0.5856(2) 0.2386(6) 0.018(3) Uani 1 1 d . U . . .
O179 O 0.6807(4) 0.6313(3) 0.3072(6) 0.022(3) Uani 1 1 d . U . . .
O180 O 0.7509(4) 0.5963(2) 0.2976(6) 0.021(3) Uani 1 1 d . U . . .
O181 O 0.6484(5) 0.5293(3) 0.0963(7) 0.036(4) Uani 1 1 d . U . . .
O182 O 0.6076(4) 0.5701(2) 0.1587(7) 0.025(3) Uani 1 1 d . U . . .
O183 O 0.5671(4) 0.5253(3) 0.0940(7) 0.031(4) Uani 1 1 d . U . . .
O184 O 0.6443(4) 0.5244(2) 0.2332(7) 0.025(3) Uani 1 1 d . U . . .
O185 O 0.5713(4) 0.5289(3) 0.2271(7) 0.025(3) Uani 1 1 d . U . . .
O186 O 0.6361(4) 0.5260(2) 0.3673(6) 0.019(3) Uani 1 1 d . U . . .
O187 O 0.6031(4) 0.5710(2) 0.3070(7) 0.024(3) Uani 1 1 d . U . . .
O188 O 0.6770(4) 0.4791(2) 0.3103(7) 0.026(3) Uani 1 1 d . U . . .
O189 O 0.6095(4) 0.6273(2) 0.3674(6) 0.023(3) Uani 1 1 d . U . . .
O190 O 0.6651(4) 0.5829(2) 0.3769(6) 0.018(3) Uani 1 1 d . U . . .
O191 O 0.7137(4) 0.5397(3) 0.3381(8) 0.033(4) Uani 1 1 d . U . . .
O192 O 0.7186(4) 0.5552(3) 0.4627(8) 0.035(4) Uani 1 1 d . U . . .
O193 O 0.6403(5) 0.5547(3) 0.4831(7) 0.037(4) Uani 1 1 d . U . . .
O194 O 0.7473(4) 0.5027(3) 0.5029(7) 0.033(4) Uani 1 1 d . U . . .
O195 O 0.6818(5) 0.4818(3) 0.5633(7) 0.039(4) Uani 1 1 d . U . . .
O196 O 0.7344(5) 0.4422(3) 0.5156(8) 0.038(4) Uani 1 1 d . U . . .
O197 O 0.7409(5) 0.4669(3) 0.3962(8) 0.049(4) Uani 1 1 d . U . . .
O198 O 0.6023(4) 0.4890(2) 0.4504(7) 0.025(3) Uani 1 1 d . U . . .
O199 O 0.6687(4) 0.4544(2) 0.4443(7) 0.026(3) Uani 1 1 d . U . . .
O200 O 0.6204(4) 0.4434(2) 0.3694(6) 0.020(3) Uani 1 1 d . U . . .
O201 O 0.5536(4) 0.5303(3) 0.3567(7) 0.032(4) Uani 1 1 d . U . . .
O202 O 0.6804(4) 0.5043(2) 0.4353(6) 0.024(3) Uani 1 1 d . U . . .
O203 O 0.6034(4) 0.4865(2) 0.3111(6) 0.019(3) Uani 1 1 d . U . . .
O204 O 0.6945(4) 0.4788(3) 0.1859(7) 0.036(4) Uani 1 1 d . U . . .
O205 O 0.6137(5) 0.4857(3) 0.1663(7) 0.036(4) Uani 1 1 d . U . . .
O206 O 0.6314(4) 0.4432(2) 0.2328(6) 0.023(3) Uani 1 1 d . U . . .
O207 O 0.5576(4) 0.4521(3) 0.2229(8) 0.033(4) Uani 1 1 d . U . . .
O208 O 0.5561(5) 0.4573(3) 0.0924(8) 0.044(4) Uani 1 1 d . U . . .
O209 O 0.5392(4) 0.4544(2) 0.3537(7) 0.023(3) Uani 1 1 d . U . . .
O210 O 0.5750(4) 0.4045(3) 0.3041(7) 0.029(3) Uani 1 1 d . U . . .
O211 O 0.6298(4) 0.3820(2) 0.3763(6) 0.019(3) Uani 1 1 d . U . . .
O212 O 0.6125(5) 0.4133(3) 0.4853(7) 0.037(4) Uani 1 1 d . U . . .
O213 O 0.6864(4) 0.3964(2) 0.4701(7) 0.025(3) Uani 1 1 d . U . . .
O214 O 0.6918(4) 0.4175(2) 0.3474(7) 0.030(3) Uani 1 1 d . U . . .
O215 O 0.7983(4) 0.1709(3) 0.1476(7) 0.030(3) Uani 1 1 d . U . . .
O216 O 1.1569(4) 0.2078(3) 0.1152(7) 0.029(3) Uani 1 1 d . U . . .
O219 O 0.8685(6) 0.3575(5) -0.0748(11) 0.082(7) Uani 1 1 d . U . . .
O220 O 0.8256(6) 0.2576(4) -0.0766(9) 0.067(6) Uani 1 1 d . U . . .
O221 O 0.8449(5) 0.3412(4) 0.0609(9) 0.056(5) Uani 1 1 d . U . . .
O222 O 0.6962(8) 0.4014(6) 0.6090(12) 0.107(8) Uani 1 1 d . U . . .
O223 O 0.7730(7) 0.3934(6) 0.6415(12) 0.099(8) Uani 1 1 d . U . . .
O224 O 0.7726(6) 0.3803(4) 0.0603(11) 0.074(6) Uani 1 1 d . U . . .
O225 O 0.7812(8) 0.4417(6) -0.0043(13) 0.103(8) Uani 1 1 d . U . . .
O226 O 0.6938(7) 0.4298(5) -0.1244(12) 0.093(7) Uani 1 1 d . U . . .
O227 O 0.7243(7) 0.4793(4) -0.0651(10) 0.083(6) Uani 1 1 d . U . . .
O228 O 0.7840(8) 0.5090(5) -0.1262(12) 0.096(8) Uani 1 1 d . U . . .
O229 O 0.7898(9) 0.5044(6) -0.0007(14) 0.119(9) Uani 1 1 d . U . . .
O230 O 0.7108(7) 0.5330(5) -0.1227(11) 0.090(7) Uani 1 1 d . U . . .
O231 O 0.8102(7) 0.3116(6) -0.1442(12) 0.100(8) Uani 1 1 d . U . . .
O232 O 0.8853(7) 0.2958(6) -0.1260(12) 0.098(8) Uani 1 1 d . U . . .
O233 O 0.9233(5) 0.3790(3) 0.3495(9) 0.056(5) Uani 1 1 d . U . . .
O234 O 0.8556(6) 0.5253(4) 0.2596(11) 0.072(6) Uani 1 1 d . U . . .
O240 O 0.8698(5) 0.3295(3) 0.1797(8) 0.044(4) Uani 1 1 d . U . . .
H240 H 0.868574 0.342205 0.150431 0.066 Uiso 1 1 calc R U . . .
O300 O 0.6230(6) 0.2135(4) 0.2484(9) 0.062(5) Uani 1 1 d . U . . .
O301 O 0.1267(5) 0.2972(3) 0.8808(8) 0.045(4) Uani 1 1 d . U . . .
O302 O 0.2876(5) 0.2791(3) 0.9866(9) 0.047(4) Uani 1 1 d . U . . .
O303 O 0.7884(5) 0.3575(4) 0.2350(10) 0.064(5) Uani 1 1 d . U . . .
O304 O 0.6464(5) 0.2357(4) 0.0074(8) 0.049(5) Uani 1 1 d . U . . .
O305 O 0.8406(6) 0.2506(4) 0.6266(11) 0.071(6) Uani 1 1 d . U . . .
O306 O 0.3278(7) 0.2431(5) 0.2188(12) 0.096(8) Uani 1 1 d . U . . .
O307 O 0.8396(6) 0.4056(4) 0.3862(10) 0.063(5) Uani 1 1 d . U . . .
O308 O 0.8883(6) 0.3910(4) 0.4896(11) 0.072(6) Uani 1 1 d . U . . .
O309 O 0.3078(7) 0.3724(5) 0.4805(11) 0.091(7) Uani 1 1 d . U . . .
O310 O 0.1999(6) 0.3773(4) 0.8250(10) 0.071(6) Uani 1 1 d . U . . .
O311 O 0.8806(7) 0.1534(5) 0.0408(12) 0.079(7) Uiso 0.9 1 d . . P . .
O312 O 0.8795(7) 0.1637(5) 0.5014(12) 0.050(6) Uiso 0.7 1 d . . P . .
O313 O 0.8203(7) 0.4741(5) 0.4821(12) 0.089(7) Uani 1 1 d . U . . .
O314 O 0.2386(6) 0.5286(4) 0.1119(11) 0.077(6) Uiso 1 1 d . . . . .
O315 O 0.7175(7) 0.1521(5) 0.2829(11) 0.085(7) Uiso 1 1 d . . . . .
O316 O 0.0639(9) 0.1769(6) 0.0184(16) 0.041(8) Uiso 0.5 1 d . . P . .
O320 O 0.1387(8) 0.3353(5) 0.6799(13) 0.076(8) Uiso 0.8 1 d . . P . .
O321 O 0.5186(9) 0.6010(6) 0.3602(16) 0.043(8) Uiso 0.5 1 d . . P . .
O322 O 0.4325(10) 0.4230(7) 0.4705(17) 0.051(9) Uiso 0.5 1 d . . P . .
O323 O 0.3680(9) 0.4723(6) 0.5977(15) 0.057(8) Uiso 0.6 1 d . . P . .
O324 O 0.1211(11) 0.1452(7) 0.2413(19) 0.061(10) Uiso 0.5 1 d . . P A 1
O325 O 0.3137(11) 0.3993(7) 0.5884(18) 0.056(10) Uiso 0.5 1 d . . P . .
O326 O 0.0768(10) 0.1181(6) 0.3162(16) 0.042(8) Uiso 0.5 1 d . . P B 2
O327 O 0.4205(11) 0.4152(8) 0.9974(19) 0.063(10) Uiso 0.5 1 d . . P . .
O328 O 0.0266(9) 0.2465(6) 0.8991(15) 0.074(8) Uiso 0.7 1 d . . P . .
O329 O 0.0260(10) 0.4017(7) 0.5289(17) 0.052(9) Uiso 0.5 1 d . . P . .
O330 O 0.3742(14) 0.6323(9) 0.581(2) 0.084(13) Uiso 0.5 1 d . . P C 1
O331 O 0.1535(7) 0.5344(5) 0.3583(12) 0.046(6) Uiso 0.7 1 d . . P . .
O332 O 0.500000 0.500000 0.176(2) 0.069(13) Uiso 0.6 2 d S . P . .
O333 O 0.500000 0.500000 0.023(3) 0.095(18) Uiso 0.6 2 d S . P . .
O334 O 0.8659(9) 0.3909(6) 0.6058(16) 0.041(8) Uiso 0.5 1 d . . P . .
O335 O 0.6398(10) 0.3341(6) 0.4969(16) 0.044(8) Uiso 0.5 1 d . . P D 2
O336 O 0.7048(11) 0.3465(8) 0.7186(18) 0.059(10) Uiso 0.5 1 d . . P . .
O337 O 0.6312(9) 0.3579(6) 0.9018(15) 0.052(8) Uiso 0.6 1 d . . P . .
O338 O 0.9214(9) 0.2129(6) 0.9180(15) 0.053(8) Uiso 0.6 1 d . . P . .
O339 O 0.9812(10) 0.2299(7) 0.5136(17) 0.048(9) Uiso 0.5 1 d . . P . .
O340 O 0.2458(9) 0.5777(6) 0.2493(15) 0.058(8) Uiso 0.6 1 d . . P . .
O341 O 0.7350(10) 0.3148(7) 0.8063(17) 0.048(9) Uiso 0.5 1 d . . P . .
O342 O 0.5786(11) 0.6826(8) 0.256(2) 0.067(11) Uiso 0.5 1 d . . P . .
N1 N 0.9478(5) 0.3336(3) 0.3429(9) 0.031(4) Uani 1 1 d . U . . .
H1A H 0.945602 0.315939 0.325339 0.037 Uiso 1 1 calc R U . . .
N2 N 0.8615(8) 0.3672(6) 0.2871(13) 0.084(8) Uani 1 1 d . U . . .
H2A H 0.859578 0.375229 0.326835 0.126 Uiso 1 1 calc R U . . .
H2B H 0.838188 0.360142 0.274744 0.126 Uiso 1 1 calc R U . . .
H2C H 0.869412 0.381322 0.258994 0.126 Uiso 1 1 calc R U . . .
N3 N 0.8128(7) 0.5489(5) 0.3254(11) 0.060(6) Uani 1 1 d . U . . .
H3 H 0.788867 0.554772 0.329556 0.071 Uiso 1 1 calc R U . . .
N4 N 0.8011(8) 0.5176(5) 0.1664(13) 0.077(8) Uani 1 1 d . U . . .
H4A H 0.820118 0.503939 0.169391 0.115 Uiso 1 1 calc R U . . .
H4B H 0.810571 0.534562 0.148894 0.115 Uiso 1 1 calc R U . . .
H4C H 0.781903 0.510472 0.141231 0.115 Uiso 1 1 calc R U . . .
C1 C 0.9733(7) 0.3384(4) 0.4546(11) 0.029(5) Uani 1 1 d . U . . .
C2 C 0.9801(6) 0.3391(5) 0.3827(10) 0.030(5) Uani 1 1 d . U . . .
H2 H 0.996398 0.321180 0.375587 0.036 Uiso 1 1 calc R U . . .
C3 C 0.9211(7) 0.3534(5) 0.3310(12) 0.039(6) Uani 1 1 d . U . . .
C4 C 0.9004(7) 0.3366(5) 0.2216(12) 0.046(6) Uani 1 1 d . U . . .
H4D H 0.914576 0.353738 0.203783 0.055 Uiso 1 1 calc R U . . .
H4E H 0.918339 0.319653 0.223201 0.055 Uiso 1 1 calc R U . . .
C5 C 0.8882(7) 0.3440(5) 0.2881(12) 0.041(6) Uani 1 1 d . U . . .
H5 H 0.875625 0.326120 0.307189 0.049 Uiso 1 1 calc R U . . .
C6 C 1.0062(8) 0.3638(5) 0.3640(12) 0.043(6) Uani 1 1 d . U . . .
H6A H 0.993863 0.382880 0.374994 0.052 Uiso 1 1 calc R U . . .
H6B H 1.030225 0.362290 0.389068 0.052 Uiso 1 1 calc R U . . .
N5 N 1.0437(5) 0.3439(3) 0.2704(9) 0.070(7) Uani 1 1 d G U . . .
H5A H 1.057224 0.331144 0.292872 0.084 Uiso 1 1 calc R U . . .
C7 C 1.0158(6) 0.3638(4) 0.2950(7) 0.049(7) Uani 1 1 d G U . . .
C8 C 1.0009(5) 0.3804(4) 0.2430(9) 0.065(8) Uani 1 1 d G U . . .
H8 H 0.981742 0.395344 0.245688 0.078 Uiso 1 1 calc R U . . .
N6 N 1.0195(6) 0.3707(4) 0.1864(7) 0.065(7) Uani 1 1 d G U . . .
H6 H 1.015308 0.377541 0.147556 0.079 Uiso 1 1 calc R U . . .
C9 C 1.0459(5) 0.3482(4) 0.2033(8) 0.073(9) Uani 1 1 d G U . . .
H9 H 1.062292 0.337777 0.174735 0.087 Uiso 1 1 calc R U . . .
C11 C 0.8229(8) 0.5611(5) 0.4390(14) 0.049(7) Uani 1 1 d . U . . .
C12 C 0.8418(9) 0.5588(5) 0.3719(15) 0.059(8) Uani 1 1 d . U . . .
H12 H 0.862564 0.543527 0.373911 0.071 Uiso 1 1 calc R U . . .
C13 C 0.8216(10) 0.5323(6) 0.2804(16) 0.064(8) Uani 1 1 d . U . . .
C14 C 0.7850(9) 0.5244(6) 0.2343(13) 0.057(7) Uani 1 1 d . U . . .
H14 H 0.765193 0.540455 0.234009 0.068 Uiso 1 1 calc R U . . .
C15 C 0.7710(8) 0.4973(6) 0.2630(15) 0.062(8) Uani 1 1 d . U . . .
H15A H 0.765410 0.501215 0.308624 0.075 Uiso 1 1 calc R U . . .
H15B H 0.746455 0.491948 0.242137 0.075 Uiso 1 1 calc R U . . .
C16 C 0.8596(8) 0.5879(5) 0.3532(13) 0.054(7) Uani 1 1 d . U . . .
H16A H 0.840504 0.603607 0.361617 0.065 Uiso 1 1 calc R U . . .
H16B H 0.881588 0.591469 0.382149 0.065 Uiso 1 1 calc R U . . .
N7 N 0.9076(5) 0.5795(4) 0.2675(11) 0.084(8) Uani 1 1 d G U . . .
H7 H 0.924910 0.570027 0.290242 0.101 Uiso 1 1 calc R U . . .
C17 C 0.8726(6) 0.5914(5) 0.2910(8) 0.061(8) Uani 1 1 d G U . . .
C18 C 0.8531(5) 0.6049(4) 0.2390(11) 0.077(9) Uani 1 1 d G U . . .
H18 H 0.828918 0.614582 0.240985 0.093 Uiso 1 1 calc R U . . .
N8 N 0.8760(8) 0.6013(5) 0.1834(8) 0.107(11) Uani 1 1 d G U . . .
H8A H 0.870338 0.607684 0.144802 0.128 Uiso 1 1 calc R U . . .
C19 C 0.9097(6) 0.5856(5) 0.2011(11) 0.111(14) Uani 1 1 d G U . . .
H19 H 0.930065 0.580189 0.173290 0.134 Uiso 1 1 calc R U . . .

loop_
_atom_site_aniso_label
_atom_site_aniso_U_11
_atom_site_aniso_U_22
_atom_site_aniso_U_33
_atom_site_aniso_U_23
_atom_site_aniso_U_13
_atom_site_aniso_U_12
Mo1 0.0238(11) 0.0283(8) 0.0251(11) -0.0014(7) -0.0042(9) -0.0027(7)
Mo2 0.0170(10) 0.0247(7) 0.0219(10) -0.0024(7) 0.0029(8) -0.0045(6)
Mo3 0.0269(12) 0.0382(9) 0.0279(12) 0.0012(8) 0.0004(10) -0.0081(8)
Mo4 0.0174(10) 0.0312(8) 0.0224(11) -0.0053(7) -0.0004(8) -0.0035(7)
Mo5 0.0160(10) 0.0239(7) 0.0240(10) -0.0038(7) 0.0027(8) -0.0045(6)
Mo6 0.0254(11) 0.0319(8) 0.0222(11) -0.0057(8) 0.0021(9) -0.0078(7)
Mo7 0.0158(10) 0.0325(8) 0.0296(12) -0.0110(8) -0.0001(9) -0.0017(7)
Mo8 0.0178(10) 0.0266(7) 0.0277(11) -0.0040(7) 0.0019(9) -0.0026(7)
Mo9 0.0163(11) 0.0342(8) 0.0302(12) -0.0103(8) 0.0010(9) -0.0018(7)
Mo10 0.0188(10) 0.0292(8) 0.0256(11) -0.0022(7) -0.0003(9) -0.0012(7)
Mo11 0.0172(10) 0.0260(7) 0.0241(11) -0.0039(7) -0.0033(8) 0.0017(6)
Mo12 0.0184(10) 0.0239(7) 0.0247(11) -0.0042(7) -0.0045(9) 0.0030(6)
Mo13 0.0142(10) 0.0369(8) 0.0265(11) -0.0107(8) -0.0023(9) 0.0016(7)
Mo14 0.0158(10) 0.0240(7) 0.0204(10) 0.0041(7) 0.0028(8) 0.0024(6)
Mo15 0.0198(10) 0.0222(7) 0.0222(10) 0.0031(7) -0.0012(8) 0.0011(6)
Mo16 0.0171(10) 0.0233(7) 0.0232(10) 0.0034(7) 0.0031(8) 0.0017(6)
Mo17 0.0173(10) 0.0296(8) 0.0245(11) 0.0068(7) -0.0002(9) 0.0031(7)
Mo18 0.0214(11) 0.0279(8) 0.0304(12) 0.0048(8) -0.0040(9) -0.0004(7)
Mo19 0.0220(11) 0.0224(7) 0.0291(11) 0.0031(7) -0.0006(9) -0.0017(6)
Mo22 0.0213(11) 0.0235(7) 0.0266(11) -0.0019(7) -0.0001(9) -0.0030(7)
Mo23 0.0257(12) 0.0248(8) 0.0357(12) 0.0009(8) -0.0051(10) -0.0013(7)
Mo24 0.0158(10) 0.0364(8) 0.0293(12) -0.0128(8) -0.0010(9) 0.0016(7)
Mo25 0.0374(13) 0.0293(8) 0.0339(13) 0.0044(8) -0.0125(10) -0.0066(8)
Mo26 0.0140(11) 0.0461(10) 0.0248(11) -0.0033(8) -0.0013(9) -0.0002(7)
Mo27 0.0240(11) 0.0242(7) 0.0290(11) -0.0049(7) -0.0038(9) -0.0028(7)
Mo28 0.0165(10) 0.0331(8) 0.0217(10) 0.0072(7) 0.0009(8) 0.0010(7)
Mo29 0.0363(12) 0.0312(8) 0.0194(10) -0.0055(8) -0.0019(10) 0.0033(7)
Mo30 0.0364(13) 0.0240(8) 0.0400(13) -0.0016(8) -0.0124(11) -0.0001(7)
Mo31 0.0266(12) 0.0404(9) 0.0235(11) 0.0015(8) -0.0003(9) 0.0119(8)
Mo32 0.0170(10) 0.0276(7) 0.0213(10) -0.0047(7) 0.0014(8) -0.0028(6)
Mo33 0.0288(12) 0.0212(7) 0.0348(12) 0.0037(7) -0.0063(10) -0.0015(7)
Mo34 0.0261(12) 0.0245(8) 0.0364(12) 0.0023(8) -0.0042(10) -0.0029(7)
Mo35 0.0155(11) 0.0527(10) 0.0205(11) -0.0077(9) -0.0012(9) 0.0017(8)
Mo36 0.0258(11) 0.0340(8) 0.0210(11) 0.0014(8) -0.0007(9) -0.0013(7)
Mo37 0.0176(10) 0.0313(8) 0.0243(11) -0.0096(7) -0.0001(9) -0.0031(7)
Mo38 0.0155(11) 0.0501(10) 0.0305(12) 0.0011(9) -0.0025(9) 0.0012(8)
Mo39 0.0352(13) 0.0348(8) 0.0234(11) 0.0045(8) 0.0001(10) 0.0111(8)
Mo40 0.0178(11) 0.0331(8) 0.0416(13) -0.0150(8) -0.0002(10) -0.0036(7)
Mo41 0.0181(10) 0.0253(7) 0.0211(10) 0.0036(7) -0.0001(8) 0.0008(6)
Mo42 0.0200(11) 0.0346(8) 0.0237(11) -0.0045(8) -0.0006(9) -0.0008(7)
Mo43 0.0437(14) 0.0276(8) 0.0353(13) 0.0022(8) -0.0148(11) -0.0036(8)
Mo44 0.0184(10) 0.0264(7) 0.0282(11) -0.0040(7) -0.0038(9) 0.0008(7)
Mo45 0.0297(12) 0.0239(7) 0.0305(12) 0.0051(7) -0.0070(9) -0.0067(7)
Mo46 0.0198(11) 0.0472(10) 0.0253(11) 0.0011(8) 0.0015(9) -0.0019(8)
Mo47 0.0396(14) 0.0342(9) 0.0336(13) -0.0051(8) -0.0047(11) 0.0005(8)
Mo48 0.0172(11) 0.0480(10) 0.0348(13) -0.0150(9) 0.0019(10) -0.0046(8)
Mo49 0.0189(11) 0.0352(9) 0.0303(12) -0.0119(8) -0.0014(9) 0.0025(7)
Mo50 0.0179(10) 0.0262(7) 0.0270(11) 0.0046(7) -0.0016(9) 0.0023(7)
Mo51 0.0191(11) 0.0358(9) 0.0337(12) -0.0003(8) 0.0009(9) 0.0039(7)
Mo52 0.0219(13) 0.0650(13) 0.0318(13) 0.0051(10) 0.0040(10) 0.0016(9)
Mo53 0.0368(13) 0.0217(7) 0.0311(12) 0.0006(7) -0.0072(10) -0.0025(7)
Mo54 0.0303(13) 0.0519(11) 0.0359(13) -0.0083(10) 0.0041(11) 0.0043(9)
Mo55 0.0317(13) 0.0446(10) 0.0235(11) 0.0031(8) 0.0046(10) 0.0025(8)
Mo56 0.0465(15) 0.0254(8) 0.0435(14) 0.0052(8) -0.0212(12) -0.0105(8)
Mo57 0.0366(13) 0.0455(10) 0.0318(13) 0.0016(9) -0.0067(11) -0.0030(9)
Mo58 0.0343(14) 0.0468(11) 0.0444(15) -0.0148(10) 0.0043(11) -0.0013(9)
Mo59 0.0454(17) 0.0703(14) 0.0660(19) 0.0257(14) 0.0230(15) 0.0038(12)
Mo60 0.0461(15) 0.0431(10) 0.0447(15) 0.0089(10) -0.0011(12) -0.0092(9)
Mo61 0.090(2) 0.0213(9) 0.117(3) 0.0106(12) -0.078(2) -0.0108(11)
Mo62 0.014(4) 0.058(8) 0.041(11) 0.018(7) 0.002(5) -0.003(4)
Mo63 0.158(3) 0.0428(12) 0.0467(17) -0.0002(11) 0.030(2) -0.0272(16)
Mo64 0.094(6) 0.032(3) 0.098(7) -0.015(3) 0.055(6) -0.020(3)
M62 0.016(2) 0.065(4) 0.031(4) 0.004(3) 0.001(2) 0.005(2)
M64 0.088(7) 0.049(3) 0.050(4) -0.005(3) 0.001(5) -0.002(4)
Ce1 0.0285(7) 0.0196(4) 0.0295(7) -0.0026(5) -0.0097(6) -0.0002(4)
Ce2 0.0154(7) 0.0670(8) 0.0235(7) 0.0102(6) 0.0015(6) 0.0029(6)
O1 0.079(12) 0.068(9) 0.070(11) -0.010(9) -0.010(10) -0.004(9)
O2 0.102(12) 0.059(9) 0.046(10) -0.003(8) 0.028(9) -0.009(9)
O3 0.050(10) 0.080(10) 0.067(11) 0.031(9) 0.015(9) 0.011(8)
O4 0.056(10) 0.046(8) 0.077(11) 0.008(8) -0.005(9) -0.019(7)
O5 0.037(9) 0.055(8) 0.027(8) 0.004(7) -0.001(7) 0.008(7)
O6 0.030(8) 0.032(6) 0.027(8) 0.001(6) 0.014(7) -0.009(5)
O7 0.031(8) 0.042(7) 0.033(8) 0.025(6) -0.008(7) 0.001(6)
O8 0.069(11) 0.090(10) 0.067(11) -0.006(9) 0.004(10) 0.012(9)
O9 0.052(10) 0.081(10) 0.080(11) 0.035(9) 0.025(9) 0.025(8)
O10 0.063(10) 0.044(7) 0.068(11) 0.005(7) -0.010(9) -0.031(7)
O11 0.028(8) 0.028(6) 0.033(8) -0.007(6) -0.002(7) 0.004(5)
O12 0.028(8) 0.037(6) 0.020(7) 0.003(6) 0.008(6) -0.006(6)
O13 0.033(8) 0.029(6) 0.018(7) -0.004(5) -0.013(6) 0.004(5)
O14 0.014(7) 0.022(5) 0.052(9) 0.003(6) -0.001(7) -0.004(5)
O15 0.035(8) 0.028(6) 0.016(7) -0.001(5) 0.000(6) -0.016(5)
O16 0.019(7) 0.017(5) 0.030(8) -0.003(5) 0.010(6) -0.010(5)
O17 0.020(7) 0.037(6) 0.010(6) -0.005(5) -0.001(6) -0.018(5)
O18 0.009(7) 0.030(6) 0.032(8) -0.003(6) -0.001(6) -0.005(5)
O19 0.036(9) 0.045(7) 0.055(10) 0.007(7) -0.010(8) -0.007(6)
O20 0.015(7) 0.024(5) 0.031(8) 0.006(5) 0.000(6) -0.010(5)
O21 0.031(8) 0.045(7) 0.035(8) -0.002(6) 0.001(7) 0.005(6)
O22 0.040(9) 0.067(8) 0.029(8) -0.015(7) 0.005(7) 0.005(7)
O23 0.022(8) 0.053(7) 0.031(8) -0.001(7) 0.008(7) 0.006(6)
O24 0.020(7) 0.036(6) 0.024(7) -0.001(6) -0.003(6) -0.009(5)
O26 0.014(7) 0.039(6) 0.017(7) -0.005(5) 0.000(6) 0.002(5)
O27 0.029(8) 0.033(6) 0.017(7) -0.009(5) 0.000(6) -0.003(5)
O28 0.011(6) 0.020(5) 0.013(7) -0.003(5) 0.001(5) -0.007(4)
O29 0.009(7) 0.029(6) 0.035(8) 0.002(6) 0.003(6) 0.004(5)
O30 0.009(7) 0.025(5) 0.020(7) -0.011(5) -0.001(6) 0.000(5)
O31 0.008(6) 0.023(5) 0.010(6) -0.002(5) 0.005(5) -0.007(4)
O32 0.019(7) 0.022(5) 0.043(8) 0.008(6) -0.009(7) -0.009(5)
O33 0.019(7) 0.028(5) 0.019(7) -0.007(5) 0.012(6) -0.005(5)
O35 0.042(9) 0.031(6) 0.019(7) -0.001(6) -0.001(7) -0.001(6)
O36 0.025(7) 0.020(5) 0.026(7) -0.005(5) -0.001(6) -0.010(5)
O37 0.012(7) 0.027(6) 0.027(7) 0.012(5) 0.006(6) 0.002(5)
O40 0.026(8) 0.018(5) 0.028(8) 0.003(5) -0.001(6) -0.001(5)
O41 0.033(8) 0.038(6) 0.014(7) 0.001(6) 0.007(6) 0.001(6)
O42 0.021(7) 0.021(5) 0.022(7) -0.010(5) -0.015(6) 0.001(5)
O43 0.092(12) 0.082(10) 0.071(11) 0.000(9) -0.002(10) -0.032(9)
O44 0.046(9) 0.063(8) 0.033(9) 0.009(7) -0.001(8) -0.016(7)
O45 0.010(7) 0.032(6) 0.022(7) -0.010(5) 0.007(6) -0.006(5)
O46 0.050(10) 0.050(8) 0.078(11) 0.005(8) -0.017(9) -0.024(7)
O47 0.030(8) 0.057(8) 0.029(8) -0.004(7) 0.005(7) 0.001(6)
O48 0.026(8) 0.025(5) 0.014(7) -0.004(5) -0.007(6) -0.009(5)
O49 0.022(7) 0.028(6) 0.015(7) -0.002(5) 0.006(6) 0.003(5)
O50 0.012(7) 0.025(5) 0.012(6) 0.000(5) -0.005(5) -0.004(5)
O51 0.003(6) 0.022(5) 0.027(7) -0.004(5) 0.002(6) -0.002(4)
O53 0.026(8) 0.033(6) 0.024(7) -0.007(6) 0.001(6) 0.005(5)
O55 0.013(7) 0.013(5) 0.030(7) -0.007(5) -0.003(6) -0.007(4)
O56 0.026(7) 0.022(5) 0.007(6) -0.002(5) 0.010(6) -0.002(5)
O57 0.044(9) 0.026(6) 0.027(8) -0.001(6) -0.018(7) -0.002(6)
O58 0.025(8) 0.029(6) 0.027(8) -0.008(6) -0.011(6) -0.002(5)
O59 0.021(7) 0.023(5) 0.020(7) -0.011(5) -0.008(6) 0.004(5)
O60 0.019(7) 0.023(5) 0.017(7) 0.002(5) -0.014(6) 0.005(5)
O61 0.023(8) 0.031(6) 0.028(8) -0.008(6) -0.008(6) -0.005(5)
O62 0.013(7) 0.021(5) 0.028(7) -0.002(5) 0.002(6) 0.001(5)
O63 0.017(7) 0.029(6) 0.023(7) -0.001(5) -0.006(6) 0.006(5)
O64 0.031(8) 0.048(7) 0.018(7) -0.005(6) 0.001(7) 0.005(6)
O65 0.019(8) 0.055(8) 0.044(9) -0.020(7) 0.012(7) -0.002(6)
O66 0.022(8) 0.056(7) 0.033(8) -0.015(7) 0.005(7) -0.015(6)
O67 0.015(7) 0.025(6) 0.043(9) -0.002(6) -0.002(6) -0.004(5)
O68 0.015(7) 0.038(6) 0.012(7) -0.005(5) -0.007(6) -0.004(5)
O69 0.011(7) 0.040(6) 0.024(7) -0.013(6) -0.001(6) -0.002(5)
O70 0.025(8) 0.045(7) 0.043(9) -0.012(7) 0.008(7) -0.013(6)
O71 0.031(8) 0.036(6) 0.045(9) -0.018(6) -0.005(7) 0.011(6)
O72 0.039(9) 0.045(7) 0.027(8) -0.004(6) -0.011(7) -0.001(6)
O76 0.016(7) 0.014(5) 0.028(7) -0.005(5) 0.005(6) -0.003(4)
O77 0.022(7) 0.032(6) 0.013(7) -0.008(5) -0.001(6) -0.003(5)
O79 0.017(7) 0.042(6) 0.016(7) -0.017(6) -0.006(6) 0.002(5)
O80 0.011(7) 0.044(7) 0.024(7) -0.008(6) -0.003(6) 0.001(5)
O81 0.019(8) 0.068(8) 0.025(8) -0.018(7) -0.004(7) 0.001(6)
O82 0.026(8) 0.050(7) 0.038(9) 0.004(7) 0.007(7) 0.006(6)
O83 0.030(9) 0.071(9) 0.038(9) 0.012(7) -0.001(7) 0.001(7)
O84 0.013(7) 0.062(8) 0.029(8) -0.001(7) -0.004(7) -0.002(6)
O85 0.031(9) 0.083(9) 0.036(9) -0.001(8) 0.009(8) -0.004(7)
O86 0.036(9) 0.058(8) 0.031(8) 0.017(7) 0.002(7) -0.002(7)
O87 0.022(8) 0.045(7) 0.022(8) -0.007(6) 0.004(6) 0.004(6)
O88 0.036(9) 0.061(8) 0.020(8) 0.010(7) -0.002(7) -0.001(7)
O89 0.014(7) 0.036(6) 0.025(7) -0.012(6) -0.007(6) 0.007(5)
O90 0.020(8) 0.040(6) 0.026(8) 0.002(6) 0.004(6) 0.000(5)
O91 0.021(8) 0.042(7) 0.024(8) -0.015(6) 0.005(6) -0.004(6)
O92 0.019(7) 0.032(6) 0.025(7) -0.007(6) -0.009(6) -0.001(5)
O93 0.014(7) 0.028(5) 0.009(6) -0.010(5) -0.003(6) 0.005(5)
O94 0.028(8) 0.037(6) 0.030(8) -0.003(6) -0.003(7) 0.005(6)
O95 0.020(7) 0.018(5) 0.020(7) -0.005(5) 0.006(6) 0.003(5)
O96 0.019(7) 0.019(5) 0.039(8) -0.008(5) 0.006(6) 0.000(5)
O97 0.010(7) 0.030(6) 0.026(7) 0.004(5) -0.003(6) 0.004(5)
O98 0.023(8) 0.020(5) 0.041(8) -0.008(6) -0.004(7) -0.001(5)
O101 0.017(7) 0.021(5) 0.019(7) -0.005(5) 0.006(6) -0.003(5)
O102 0.018(7) 0.039(6) 0.014(7) 0.002(5) -0.002(6) 0.017(5)
O103 0.013(7) 0.023(5) 0.010(6) -0.005(5) -0.003(5) -0.006(5)
O104 0.012(7) 0.022(5) 0.024(7) 0.002(5) 0.000(6) -0.008(5)
O105 0.025(8) 0.029(6) 0.020(7) -0.008(5) -0.004(6) 0.007(5)
O106 0.030(8) 0.039(6) 0.020(7) -0.001(6) -0.004(7) 0.001(6)
O107 0.033(8) 0.037(6) 0.024(8) -0.014(6) -0.003(7) 0.003(6)
O108 0.007(6) 0.019(5) 0.029(7) 0.002(5) 0.001(6) -0.001(4)
O109 0.020(7) 0.020(5) 0.019(7) 0.003(5) 0.009(6) -0.001(5)
O110 0.030(8) 0.025(6) 0.036(8) 0.001(6) 0.002(7) 0.017(5)
O111 0.023(8) 0.036(6) 0.021(7) 0.006(6) 0.001(6) -0.001(5)
O112 0.025(8) 0.033(6) 0.028(8) 0.008(6) -0.012(7) 0.000(5)
O113 0.016(7) 0.023(5) 0.032(8) -0.009(5) -0.007(6) 0.008(5)
O114 0.018(7) 0.022(5) 0.014(7) 0.000(5) -0.008(6) 0.005(5)
O115 0.013(7) 0.016(5) 0.029(7) 0.003(5) 0.000(6) -0.003(4)
O116 0.017(7) 0.021(5) 0.007(6) -0.001(5) -0.001(5) 0.008(4)
O117 0.013(7) 0.026(5) 0.018(7) -0.014(5) -0.005(6) 0.007(5)
O118 0.025(8) 0.045(7) 0.030(8) -0.011(6) -0.008(7) 0.003(6)
O119 0.008(7) 0.040(6) 0.024(7) -0.007(6) 0.005(6) -0.002(5)
O120 0.032(9) 0.091(10) 0.035(9) -0.014(8) 0.008(8) -0.004(8)
O121 0.021(7) 0.042(6) 0.011(7) 0.005(6) 0.004(6) 0.003(5)
O122 0.008(6) 0.021(5) 0.021(7) 0.010(5) 0.004(6) -0.006(4)
O123 0.013(7) 0.030(6) 0.009(6) 0.006(5) -0.004(5) -0.008(5)
O124 0.008(6) 0.016(5) 0.019(7) 0.006(5) -0.001(5) 0.003(4)
O125 0.016(8) 0.079(9) 0.047(9) 0.010(8) -0.011(7) -0.016(7)
O126 0.058(11) 0.086(10) 0.067(11) -0.021(9) -0.003(9) 0.012(9)
O127 0.034(9) 0.079(9) 0.058(10) -0.021(8) 0.009(8) 0.013(7)
O128 0.026(8) 0.057(8) 0.060(10) 0.013(8) -0.001(8) 0.007(7)
O129 0.022(8) 0.041(7) 0.036(8) -0.001(6) -0.009(7) 0.000(6)
O130 0.067(11) 0.079(10) 0.043(10) 0.015(8) -0.020(9) -0.025(8)
O131 0.058(10) 0.052(8) 0.054(10) 0.005(8) 0.000(8) 0.006(7)
O132 0.040(9) 0.042(7) 0.062(10) -0.016(7) 0.005(8) 0.001(6)
O133 0.053(10) 0.080(10) 0.067(11) -0.020(9) 0.013(9) -0.011(8)
O134 0.043(9) 0.062(8) 0.044(9) -0.002(7) 0.005(8) 0.010(7)
O135 0.035(8) 0.040(7) 0.022(8) 0.006(6) 0.000(7) -0.006(6)
O136 0.017(7) 0.043(7) 0.033(8) 0.004(6) -0.018(7) -0.001(6)
O137 0.012(7) 0.039(6) 0.024(7) 0.011(6) 0.000(6) 0.004(5)
O138 0.015(7) 0.034(6) 0.018(7) 0.004(5) -0.001(6) 0.012(5)
O139 0.012(7) 0.022(5) 0.023(7) 0.001(5) -0.004(6) 0.001(5)
O142 0.021(7) 0.014(5) 0.019(7) 0.000(5) 0.004(6) 0.004(4)
O143 0.011(7) 0.021(5) 0.019(7) 0.000(5) -0.002(6) -0.002(5)
O144 0.013(7) 0.018(5) 0.037(8) 0.001(5) -0.006(6) -0.004(5)
O146 0.013(7) 0.026(5) 0.007(6) 0.005(5) 0.003(5) -0.002(5)
O147 0.017(7) 0.026(5) 0.013(7) -0.002(5) -0.001(6) 0.000(5)
O148 0.020(7) 0.023(5) 0.023(7) -0.005(5) -0.006(6) -0.002(5)
O149 0.016(7) 0.026(5) 0.014(7) 0.005(5) 0.005(6) 0.001(5)
O150 0.019(7) 0.021(5) 0.028(8) -0.001(5) -0.007(6) -0.002(5)
O151 0.034(8) 0.040(7) 0.031(8) 0.004(6) -0.007(7) -0.002(6)
O152 0.032(8) 0.025(6) 0.039(8) 0.003(6) -0.006(7) -0.008(5)
O153 0.026(8) 0.019(5) 0.030(8) 0.000(5) 0.002(6) 0.002(5)
O154 0.025(8) 0.041(7) 0.048(9) -0.009(7) -0.015(7) 0.004(6)
O155 0.026(8) 0.038(7) 0.059(10) -0.001(7) -0.012(8) -0.013(6)
O156 0.059(10) 0.032(6) 0.061(10) 0.018(7) -0.029(8) -0.007(6)
O157 0.045(9) 0.040(7) 0.024(8) -0.001(6) 0.000(7) -0.008(6)
O158 0.011(7) 0.021(5) 0.014(7) 0.005(5) 0.001(5) -0.001(5)
O159 0.007(7) 0.028(6) 0.037(8) 0.003(6) -0.004(6) 0.000(5)
O161 0.016(7) 0.023(5) 0.025(7) 0.010(5) -0.002(6) 0.001(5)
O162 0.019(7) 0.022(5) 0.019(7) 0.005(5) -0.007(6) -0.008(5)
O163 0.014(7) 0.029(6) 0.014(7) 0.007(5) -0.009(6) 0.002(5)
O165 0.020(7) 0.018(5) 0.026(7) -0.006(5) -0.007(6) 0.003(5)
O166 0.027(8) 0.025(5) 0.018(7) 0.002(5) 0.011(6) -0.004(5)
O167 0.019(7) 0.037(6) 0.016(7) -0.003(5) 0.003(6) 0.000(5)
O168 0.036(9) 0.067(8) 0.027(8) 0.004(7) 0.003(7) -0.022(7)
O169 0.033(9) 0.034(6) 0.071(10) -0.003(7) 0.013(8) -0.004(6)
O170 0.028(8) 0.043(7) 0.029(8) -0.003(6) -0.002(7) 0.003(6)
O171 0.051(10) 0.060(8) 0.048(10) -0.013(7) 0.019(8) -0.022(7)
O172 0.023(7) 0.024(5) 0.016(7) 0.003(5) -0.001(6) 0.008(5)
O173 0.041(9) 0.029(6) 0.043(9) 0.003(6) -0.002(7) 0.000(6)
O174 0.058(10) 0.064(8) 0.027(8) 0.006(7) -0.010(8) -0.014(8)
O175 0.060(10) 0.044(7) 0.045(9) -0.007(7) -0.002(8) -0.010(7)
O176 0.018(7) 0.042(7) 0.019(7) -0.001(6) -0.003(6) -0.003(5)
O177 0.008(6) 0.020(5) 0.032(8) 0.008(5) 0.003(6) -0.003(4)
O178 0.013(7) 0.026(5) 0.015(7) 0.000(5) -0.001(6) 0.008(5)
O179 0.014(7) 0.026(5) 0.024(7) 0.005(5) 0.005(6) 0.003(5)
O180 0.008(7) 0.029(6) 0.025(7) 0.002(5) -0.005(6) 0.009(5)
O181 0.049(9) 0.031(6) 0.029(8) -0.008(6) 0.001(7) -0.003(6)
O182 0.022(7) 0.020(5) 0.033(8) 0.004(5) 0.004(6) -0.005(5)
O183 0.035(8) 0.028(6) 0.029(8) 0.005(6) -0.020(7) -0.005(5)
O184 0.027(8) 0.026(5) 0.020(7) 0.008(5) -0.012(6) 0.002(5)
O185 0.018(7) 0.030(6) 0.027(8) 0.004(6) -0.009(6) -0.008(5)
O186 0.022(7) 0.019(5) 0.016(7) 0.001(5) -0.003(6) 0.000(5)
O187 0.020(7) 0.017(5) 0.035(8) -0.003(5) 0.002(6) 0.005(5)
O188 0.022(7) 0.020(5) 0.036(8) -0.001(5) -0.011(6) -0.001(5)
O189 0.024(8) 0.024(6) 0.023(7) 0.000(5) 0.010(6) -0.002(5)
O190 0.016(7) 0.017(5) 0.022(7) 0.004(5) -0.003(6) -0.009(5)
O191 0.025(8) 0.031(6) 0.045(9) -0.001(6) -0.001(7) 0.000(5)
O192 0.016(7) 0.026(6) 0.062(9) 0.014(6) -0.016(7) -0.006(5)
O193 0.051(9) 0.040(7) 0.020(8) 0.009(6) 0.001(7) 0.002(6)
O194 0.031(8) 0.026(6) 0.042(8) 0.008(6) -0.019(7) -0.002(5)
O195 0.060(10) 0.036(6) 0.021(8) -0.007(6) 0.012(7) -0.002(6)
O196 0.049(9) 0.019(5) 0.044(9) -0.003(6) -0.025(7) -0.004(6)
O197 0.051(10) 0.047(7) 0.047(9) -0.001(7) -0.007(8) -0.001(7)
O198 0.019(7) 0.024(5) 0.031(8) 0.011(5) 0.000(6) -0.011(5)
O199 0.033(8) 0.016(5) 0.028(8) -0.002(5) -0.012(6) -0.011(5)
O200 0.014(7) 0.017(5) 0.028(7) 0.006(5) 0.002(6) -0.003(5)
O201 0.022(8) 0.030(6) 0.043(9) 0.006(6) -0.002(7) -0.005(5)
O202 0.031(8) 0.017(5) 0.024(7) 0.004(5) -0.010(6) -0.003(5)
O203 0.025(7) 0.018(5) 0.014(7) 0.000(5) -0.002(6) 0.002(5)
O204 0.032(8) 0.047(7) 0.028(8) 0.004(6) -0.005(7) -0.014(6)
O205 0.044(9) 0.037(7) 0.027(8) 0.004(6) -0.007(7) 0.003(6)
O206 0.030(8) 0.021(5) 0.017(7) 0.005(5) -0.008(6) -0.003(5)
O207 0.025(8) 0.023(6) 0.050(9) 0.001(6) -0.011(7) -0.004(5)
O208 0.049(9) 0.041(7) 0.041(9) 0.005(7) -0.014(8) 0.000(6)
O209 0.018(7) 0.024(5) 0.027(8) -0.003(5) -0.004(6) -0.002(5)
O210 0.018(7) 0.035(6) 0.034(8) 0.003(6) -0.011(7) -0.013(5)
O211 0.016(7) 0.024(5) 0.018(7) 0.000(5) 0.005(6) -0.003(5)
O212 0.041(9) 0.041(7) 0.029(8) -0.002(6) 0.006(7) -0.007(6)
O213 0.022(7) 0.023(5) 0.030(8) 0.002(5) -0.011(6) 0.004(5)
O214 0.031(8) 0.018(5) 0.042(8) -0.004(6) -0.003(7) 0.001(5)
O215 0.010(7) 0.038(6) 0.042(9) -0.010(6) 0.003(7) -0.003(5)
O216 0.016(7) 0.040(6) 0.030(8) -0.004(6) 0.004(6) -0.007(5)
O219 0.080(12) 0.081(10) 0.084(12) 0.021(9) 0.017(10) -0.025(9)
O220 0.070(11) 0.088(10) 0.042(10) -0.020(9) -0.006(9) -0.014(9)
O221 0.058(10) 0.063(9) 0.046(9) -0.004(8) -0.004(8) -0.001(8)
O222 0.111(14) 0.123(13) 0.086(13) -0.012(11) 0.002(11) 0.040(11)
O223 0.098(13) 0.122(13) 0.077(12) -0.008(11) -0.006(11) 0.002(11)
O224 0.059(11) 0.057(9) 0.106(12) 0.021(9) -0.012(10) -0.013(8)
O225 0.095(13) 0.111(12) 0.103(14) -0.004(11) 0.013(11) -0.008(11)
O226 0.090(13) 0.082(11) 0.106(13) -0.028(10) -0.028(11) 0.007(10)
O227 0.118(13) 0.062(9) 0.068(11) -0.010(9) 0.042(10) -0.030(9)
O228 0.113(13) 0.089(11) 0.087(12) -0.009(10) 0.039(11) -0.034(10)
O229 0.128(15) 0.114(13) 0.114(14) 0.017(11) -0.020(12) -0.001(11)
O230 0.089(12) 0.106(12) 0.077(12) 0.022(10) -0.038(10) -0.024(10)
O231 0.086(13) 0.131(13) 0.082(12) 0.024(11) -0.026(11) 0.009(11)
O232 0.071(12) 0.139(13) 0.084(13) -0.003(11) 0.021(10) -0.021(11)
O233 0.060(10) 0.049(8) 0.059(10) -0.015(8) -0.017(9) 0.025(7)
O234 0.068(11) 0.072(9) 0.076(11) -0.026(9) 0.005(10) -0.002(9)
O240 0.060(10) 0.035(7) 0.038(9) 0.001(6) -0.008(8) -0.006(7)
O300 0.079(11) 0.061(8) 0.047(10) 0.012(8) -0.024(9) -0.018(8)
O301 0.029(9) 0.059(8) 0.048(9) -0.011(7) 0.015(8) 0.005(7)
O302 0.038(9) 0.047(7) 0.056(10) -0.002(7) 0.009(8) 0.000(7)
O303 0.040(9) 0.086(10) 0.067(11) -0.006(9) 0.002(9) 0.003(8)
O304 0.032(9) 0.068(9) 0.047(9) 0.011(8) -0.014(8) -0.007(7)
O305 0.058(11) 0.067(9) 0.089(12) -0.005(9) 0.001(10) 0.023(8)
O306 0.088(13) 0.094(11) 0.106(13) -0.009(10) -0.009(11) 0.031(10)
O307 0.052(10) 0.065(9) 0.072(11) 0.008(8) 0.005(9) -0.004(8)
O308 0.062(11) 0.055(8) 0.099(12) -0.019(9) -0.032(10) 0.003(8)
O309 0.103(13) 0.087(11) 0.082(12) 0.020(10) -0.011(11) -0.018(10)
O310 0.080(12) 0.074(10) 0.058(11) -0.011(9) 0.009(10) -0.008(9)
O313 0.087(12) 0.072(10) 0.107(13) -0.003(10) -0.001(11) -0.007(9)
N1 0.028(9) 0.028(7) 0.036(9) 0.003(7) -0.013(8) 0.007(6)
N2 0.088(14) 0.099(13) 0.065(13) -0.007(11) -0.016(11) 0.021(11)
N3 0.048(11) 0.075(11) 0.056(12) -0.019(10) -0.001(10) -0.008(9)
N4 0.083(13) 0.068(11) 0.079(13) -0.014(10) -0.004(11) -0.008(10)
C1 0.030(11) 0.032(8) 0.026(10) -0.001(8) -0.010(9) 0.004(8)
C2 0.026(10) 0.044(9) 0.018(10) -0.004(8) -0.010(9) -0.002(8)
C3 0.036(11) 0.049(10) 0.033(11) -0.020(9) -0.002(10) 0.006(9)
C4 0.044(12) 0.055(10) 0.038(12) 0.002(9) -0.004(10) 0.015(9)
C5 0.032(11) 0.050(10) 0.041(12) -0.004(9) -0.003(10) 0.010(9)
C6 0.049(12) 0.045(9) 0.036(11) -0.002(9) 0.002(10) -0.001(9)
N5 0.082(13) 0.059(10) 0.068(12) 0.015(10) 0.021(11) 0.031(9)
C7 0.052(13) 0.044(10) 0.053(12) 0.006(9) 0.009(10) -0.003(9)
C8 0.068(14) 0.075(12) 0.051(13) 0.002(11) 0.000(12) 0.006(11)
N6 0.068(13) 0.069(11) 0.059(12) -0.014(10) 0.003(10) 0.010(10)
C9 0.086(15) 0.064(12) 0.068(14) -0.011(11) 0.012(12) 0.016(11)
C11 0.043(12) 0.052(10) 0.052(13) -0.001(10) -0.003(11) 0.018(9)
C12 0.064(13) 0.046(10) 0.068(14) -0.008(10) -0.005(11) -0.001(10)
C13 0.065(14) 0.057(11) 0.071(14) -0.014(11) -0.021(12) 0.005(10)
C14 0.059(13) 0.072(12) 0.040(12) -0.011(10) -0.019(11) -0.006(10)
C15 0.060(13) 0.068(12) 0.059(13) -0.009(11) 0.001(11) 0.001(10)
C16 0.061(13) 0.053(10) 0.048(12) 0.017(10) 0.018(11) 0.010(10)
N7 0.074(13) 0.085(12) 0.093(14) 0.012(11) -0.011(12) 0.011(10)
C17 0.062(13) 0.070(12) 0.051(13) -0.020(10) -0.010(11) 0.018(10)
C18 0.086(15) 0.067(12) 0.078(15) 0.007(11) 0.003(12) 0.035(11)
N8 0.116(16) 0.122(15) 0.082(15) 0.020(12) 0.014(12) -0.004(12)
C19 0.116(18) 0.120(17) 0.098(18) -0.031(13) 0.010(13) -0.002(13)

loop_
_atom_type_symbol
_atom_type_description
_atom_type_scat_dispersion_real
_atom_type_scat_dispersion_imag
_atom_type_scat_source
Mo Mo -1.6832 0.6857 'International Tables Vol C Tables 4.2.6.8 and 6.1.1.4'
Ce Ce -0.2486 2.6331 'International Tables Vol C Tables 4.2.6.8 and 6.1.1.4'
O O 0.0106 0.0060 'International Tables Vol C Tables 4.2.6.8 and 6.1.1.4'
N N 0.0061 0.0033 'International Tables Vol C Tables 4.2.6.8 and 6.1.1.4'
C C 0.0033 0.0016 'International Tables Vol C Tables 4.2.6.8 and 6.1.1.4'
Na Na 0.0362 0.0249 'International Tables Vol C Tables 4.2.6.8 and 6.1.1.4'
H H 0.0000 0.0000 'International Tables Vol C Tables 4.2.6.8 and 6.1.1.4'

loop_
_geom_angle_atom_site_label_1
_geom_angle_atom_site_label_2
_geom_angle_atom_site_label_3
_geom_angle
_geom_angle_site_symmetry_1
_geom_angle_site_symmetry_3
_geom_angle_publ_flag
O13 Mo1 O12 103.8(6) . . ?
O13 Mo1 O14 102.2(6) . . ?
O12 Mo1 O14 98.4(6) . . ?
O13 Mo1 O11 102.9(7) . . ?
O12 Mo1 O11 87.7(5) . . ?
O14 Mo1 O11 151.9(6) . . ?
O13 Mo1 O18 95.4(6) . . ?
O12 Mo1 O18 155.1(6) . . ?
O14 Mo1 O18 92.8(5) . . ?
O11 Mo1 O18 72.5(5) . . ?
O13 Mo1 O17 171.3(5) . . ?
O12 Mo1 O17 84.6(6) . . ?
O14 Mo1 O17 74.0(5) . . ?
O11 Mo1 O17 79.4(5) . . ?
O18 Mo1 O17 77.1(5) . . ?
O29 Mo2 O28 99.0(6) . . ?
O29 Mo2 O31 104.2(5) . . ?
O28 Mo2 O31 94.3(5) . . ?
O29 Mo2 O30 101.9(6) . . ?
O28 Mo2 O30 158.1(5) . . ?
O31 Mo2 O30 86.7(5) . . ?
O29 Mo2 O16 99.8(5) . . ?
O28 Mo2 O16 86.1(5) . . ?
O31 Mo2 O16 155.7(5) . . ?
O30 Mo2 O16 84.2(5) . . ?
O29 Mo2 O33 168.2(6) . . ?
O28 Mo2 O33 74.4(5) . . ?
O31 Mo2 O33 86.2(5) . . ?
O30 Mo2 O33 83.9(5) . . ?
O16 Mo2 O33 70.4(5) . . ?
O32 Mo3 O20 103.8(6) . . ?
O32 Mo3 O17 102.1(6) . . ?
O20 Mo3 O17 102.0(6) . . ?
O32 Mo3 O33 103.5(6) . . ?
O20 Mo3 O33 96.9(5) . . ?
O17 Mo3 O33 143.4(5) . . ?
O32 Mo3 O16 100.5(6) . . ?
O20 Mo3 O16 155.5(5) . . ?
O17 Mo3 O16 75.9(5) . . ?
O33 Mo3 O16 74.0(5) . . ?
O32 Mo3 O18 177.8(6) . . ?
O20 Mo3 O18 74.0(5) . . ?
O17 Mo3 O18 78.3(5) . . ?
O33 Mo3 O18 77.1(5) . . ?
O16 Mo3 O18 81.7(5) . . ?
O27 Mo4 O34 101.9(6) . . ?
O27 Mo4 O28 100.7(6) . . ?
O34 Mo4 O28 96.2(5) . . ?
O27 Mo4 O26 105.2(6) . . ?
O34 Mo4 O26 87.8(5) . . ?
O28 Mo4 O26 152.5(5) . . ?
O27 Mo4 O18 97.1(6) . . ?
O34 Mo4 O18 156.3(5) . . ?
O28 Mo4 O18 94.1(5) . . ?
O26 Mo4 O18 73.6(5) . . ?
O27 Mo4 O33 170.9(6) . . ?
O34 Mo4 O33 85.5(5) . . ?
O28 Mo4 O33 72.9(5) . . ?
O26 Mo4 O33 80.3(5) . . ?
O18 Mo4 O33 77.2(5) . . ?
O40 Mo5 O31 102.2(6) . . ?
O40 Mo5 O36 101.6(6) . . ?
O31 Mo5 O36 93.3(6) . . ?
O40 Mo5 O50 103.0(6) . . ?
O31 Mo5 O50 90.2(5) . . ?
O36 Mo5 O50 153.8(5) . . ?
O40 Mo5 O51 96.6(6) . . ?
O31 Mo5 O51 157.2(4) . . ?
O36 Mo5 O51 95.4(5) . . ?
O50 Mo5 O51 73.1(5) . . ?
O40 Mo5 O38 171.6(5) . . ?
O31 Mo5 O38 85.2(5) . . ?
O36 Mo5 O38 73.8(5) . . ?
O50 Mo5 O38 80.7(4) . . ?
O51 Mo5 O38 77.0(5) . . ?
O37 Mo6 O52 104.5(6) . . ?
O37 Mo6 O38 102.6(6) . . ?
O52 Mo6 O38 99.7(5) . . ?
O37 Mo6 O56 102.7(6) . . ?
O52 Mo6 O56 99.6(5) . . ?
O38 Mo6 O56 143.0(5) . . ?
O37 Mo6 O53 99.7(6) . . ?
O52 Mo6 O53 155.8(5) . . ?
O38 Mo6 O53 75.5(5) . . ?
O56 Mo6 O53 74.0(5) . . ?
O37 Mo6 O51 178.6(6) . . ?
O52 Mo6 O51 74.1(5) . . ?
O38 Mo6 O51 78.0(4) . . ?
O56 Mo6 O51 77.4(4) . . ?
O53 Mo6 O51 81.6(5) . . ?
O215 Mo7 O58 104.2(6) . . ?
O215 Mo7 O55 101.6(6) . . ?
O58 Mo7 O55 91.2(6) . . ?
O215 Mo7 O53 101.5(6) . . ?
O58 Mo7 O53 154.0(5) . . ?
O55 Mo7 O53 87.8(5) . . ?
O215 Mo7 O59 101.1(6) . . ?
O58 Mo7 O59 87.4(6) . . ?
O55 Mo7 O59 156.9(5) . . ?
O53 Mo7 O59 83.5(5) . . ?
O215 Mo7 O56 169.2(6) . . ?
O58 Mo7 O56 85.5(5) . . ?
O55 Mo7 O56 73.0(4) . . ?
O53 Mo7 O56 69.3(5) . . ?
O59 Mo7 O56 84.0(4) . . ?
O61 Mo8 O55 103.2(6) . . ?
O61 Mo8 O60 103.5(6) . . ?
O55 Mo8 O60 97.1(5) . . ?
O61 Mo8 O62 103.0(6) . . ?
O55 Mo8 O62 151.3(5) . . ?
O60 Mo8 O62 88.2(5) . . ?
O61 Mo8 O51 96.2(6) . . ?
O55 Mo8 O51 93.7(5) . . ?
O60 Mo8 O51 154.7(5) . . ?
O62 Mo8 O51 71.7(5) . . ?
O61 Mo8 O56 171.1(6) . . ?
O55 Mo8 O56 72.9(5) . . ?
O60 Mo8 O56 85.1(5) . . ?
O62 Mo8 O56 79.5(5) . . ?
O51 Mo8 O56 76.3(5) . . ?
O67 Mo9 O69 105.4(6) . . ?
O67 Mo9 O68 100.4(6) . . ?
O69 Mo9 O68 106.0(6) . . ?
O67 Mo9 O63 95.3(6) . . ?
O69 Mo9 O63 88.1(6) . . ?
O68 Mo9 O63 155.0(5) . . ?
O67 Mo9 O62 95.6(6) . . ?
O69 Mo9 O62 150.3(6) . . ?
O68 Mo9 O62 90.2(5) . . ?
O63 Mo9 O62 68.9(5) . . ?
O67 Mo9 O64 171.3(6) . . ?
O69 Mo9 O64 82.6(6) . . ?
O68 Mo9 O64 80.3(5) . . ?
O63 Mo9 O64 81.3(5) . . ?
O62 Mo9 O64 75.7(5) . . ?
O73 Mo10 O60 105.0(6) . . ?
O73 Mo10 O68 101.5(6) . . ?
O60 Mo10 O68 85.9(5) . . ?
O73 Mo10 O76 98.6(6) . . ?
O60 Mo10 O76 91.5(5) . . ?
O68 Mo10 O76 159.7(5) . . ?
O73 Mo10 O95 97.6(6) . . ?
O60 Mo10 O95 157.2(5) . . ?
O68 Mo10 O95 86.4(5) . . ?
O76 Mo10 O95 88.3(5) . . ?
O73 Mo10 O75 165.5(6) . . ?
O60 Mo10 O75 87.8(5) . . ?
O68 Mo10 O75 86.0(5) . . ?
O76 Mo10 O75 73.8(4) . . ?
O95 Mo10 O75 70.3(5) . . ?
O101 Mo11 O103 104.1(6) . . ?
O101 Mo11 O97 100.9(6) . . ?
O103 Mo11 O97 105.7(6) . . ?
O101 Mo11 O109 96.5(5) . 2_765 ?
O103 Mo11 O109 88.9(5) . 2_765 ?
O97 Mo11 O109 153.6(5) . 2_765 ?
O101 Mo11 O114 94.8(5) . . ?
O103 Mo11 O114 152.4(5) . . ?
O97 Mo11 O114 89.9(5) . . ?
O109 Mo11 O114 68.8(5) 2_765 . ?
O101 Mo11 O102 170.3(6) . . ?
O103 Mo11 O102 83.9(5) . . ?
O97 Mo11 O102 81.8(5) . . ?
O109 Mo11 O102 77.9(5) 2_765 . ?
O114 Mo11 O102 75.8(5) . . ?
O115 Mo12 O113 102.0(6) . . ?
O115 Mo12 O117 102.8(6) . . ?
O113 Mo12 O117 100.2(6) . . ?
O115 Mo12 O114 104.0(6) . . ?
O113 Mo12 O114 87.5(5) . . ?
O117 Mo12 O114 149.9(5) . . ?
O115 Mo12 O123 95.9(5) . 2_765 ?
O113 Mo12 O123 155.0(5) . 2_765 ?
O117 Mo12 O123 92.6(5) . 2_765 ?
O114 Mo12 O123 71.2(5) . 2_765 ?
O115 Mo12 O116 168.6(5) . . ?
O113 Mo12 O116 89.1(5) . . ?
O117 Mo12 O116 72.2(5) . . ?
O114 Mo12 O116 78.9(4) . . ?
O123 Mo12 O116 74.4(5) 2_765 . ?
O216 Mo13 O98 104.2(6) . . ?
O216 Mo13 O117 100.3(6) . . ?
O98 Mo13 O117 87.7(6) . . ?
O216 Mo13 O119 102.3(6) . . ?
O98 Mo13 O119 89.3(6) . . ?
O117 Mo13 O119 157.3(5) . . ?
O216 Mo13 O122 97.6(6) . 2_765 ?
O98 Mo13 O122 158.2(5) . 2_765 ?
O117 Mo13 O122 88.4(5) . 2_765 ?
O119 Mo13 O122 86.0(5) . 2_765 ?
O216 Mo13 O116 166.0(6) . . ?
O98 Mo13 O116 88.3(5) . . ?
O117 Mo13 O116 73.6(4) . . ?
O119 Mo13 O116 83.8(5) . . ?
O122 Mo13 O116 70.0(5) 2_765 . ?
O144 Mo14 O147 102.2(6) . . ?
O144 Mo14 O145 103.3(5) . . ?
O147 Mo14 O145 97.8(5) . . ?
O144 Mo14 O143 105.4(6) . . ?
O147 Mo14 O143 88.4(5) . . ?
O145 Mo14 O143 148.6(5) . . ?
O144 Mo14 O123 96.9(6) . . ?
O147 Mo14 O123 155.6(5) . . ?
O145 Mo14 O123 92.3(5) . . ?
O143 Mo14 O123 71.9(5) . . ?
O144 Mo14 O139 169.6(5) . . ?
O147 Mo14 O139 87.7(5) . . ?
O145 Mo14 O139 72.0(4) . . ?
O143 Mo14 O139 77.5(5) . . ?
O123 Mo14 O139 74.3(4) . . ?
O148 Mo15 O150 102.5(6) . . ?
O148 Mo15 O158 100.5(6) . . ?
O150 Mo15 O158 106.5(6) . . ?
O148 Mo15 O142 98.3(6) . . ?
O150 Mo15 O142 89.5(5) . . ?
O158 Mo15 O142 151.9(5) . . ?
O148 Mo15 O143 94.7(5) . . ?
O150 Mo15 O143 153.5(5) . . ?
O158 Mo15 O143 89.6(5) . . ?
O142 Mo15 O143 68.0(5) . . ?
O148 Mo15 O149 174.3(5) . . ?
O150 Mo15 O149 82.7(5) . . ?
O158 Mo15 O149 80.0(5) . . ?
O142 Mo15 O149 79.3(5) . . ?
O143 Mo15 O149 79.6(4) . . ?
O159 Mo16 O147 103.9(6) . . ?
O159 Mo16 O161 99.4(6) . . ?
O147 Mo16 O161 89.7(5) . . ?
O159 Mo16 O158 103.5(6) . . ?
O147 Mo16 O158 87.0(5) . . ?
O161 Mo16 O158 156.9(5) . . ?
O159 Mo16 O179 97.0(6) . . ?
O147 Mo16 O179 159.0(5) . . ?
O161 Mo16 O179 88.4(5) . . ?
O158 Mo16 O179 86.6(5) . . ?
O159 Mo16 O160 167.0(5) . . ?
O147 Mo16 O160 88.1(5) . . ?
O161 Mo16 O160 75.3(5) . . ?
O158 Mo16 O160 81.8(5) . . ?
O179 Mo16 O160 71.2(5) . . ?
O162 Mo17 O146 102.5(5) . . ?
O162 Mo17 O161 101.7(6) . . ?
O146 Mo17 O161 99.1(5) . . ?
O162 Mo17 O163 105.7(6) . . ?
O146 Mo17 O163 86.9(5) . . ?
O161 Mo17 O163 149.9(5) . . ?
O162 Mo17 O164 97.4(5) . . ?
O146 Mo17 O164 154.4(5) . . ?
O161 Mo17 O164 92.4(5) . . ?
O163 Mo17 O164 72.2(5) . . ?
O162 Mo17 O160 170.1(5) . . ?
O146 Mo17 O160 87.0(5) . . ?
O161 Mo17 O160 73.7(5) . . ?
O163 Mo17 O160 77.2(4) . . ?
O164 Mo17 O160 74.2(4) . . ?
O176 Mo18 O177 103.8(6) . . ?
O176 Mo18 O182 104.2(6) . . ?
O177 Mo18 O182 98.4(6) . . ?
O176 Mo18 O172 104.3(6) . . ?
O177 Mo18 O172 148.4(6) . . ?
O182 Mo18 O172 88.4(6) . . ?
O176 Mo18 O164 95.7(6) . . ?
O177 Mo18 O164 91.6(5) . . ?
O182 Mo18 O164 154.8(5) . . ?
O172 Mo18 O164 71.5(5) . . ?
O176 Mo18 O178 169.3(5) . . ?
O177 Mo18 O178 73.2(5) . . ?
O182 Mo18 O178 86.4(5) . . ?
O172 Mo18 O178 76.6(5) . . ?
O164 Mo18 O178 74.3(4) . . ?
O189 Mo19 O187 104.5(6) . . ?
O189 Mo19 O177 100.3(6) . . ?
O187 Mo19 O177 89.8(5) . . ?
O189 Mo19 O190 101.3(6) . . ?
O187 Mo19 O190 86.9(5) . . ?
O177 Mo19 O190 158.3(5) . . ?
O189 Mo19 O179 99.0(6) . . ?
O187 Mo19 O179 156.3(5) . . ?
O177 Mo19 O179 88.5(5) . . ?
O190 Mo19 O179 86.1(5) . . ?
O189 Mo19 O178 167.3(5) . . ?
O187 Mo19 O178 86.9(5) . . ?
O177 Mo19 O178 73.8(5) . . ?
O190 Mo19 O178 84.6(5) . . ?
O179 Mo19 O178 69.9(5) . . ?
O15 Mo22 O210 103.3(6) . . ?
O15 Mo22 O14 98.7(6) . . ?
O210 Mo22 O14 91.2(6) . . ?
O15 Mo22 O211 100.8(6) . . ?
O210 Mo22 O211 87.3(5) . . ?
O14 Mo22 O211 160.2(6) . . ?
O15 Mo22 O16 102.7(6) . . ?
O210 Mo22 O16 153.9(6) . . ?
O14 Mo22 O16 87.1(6) . . ?
O211 Mo22 O16 85.6(5) . . ?
O15 Mo22 O17 168.3(5) . . ?
O210 Mo22 O17 85.1(5) . . ?
O14 Mo22 O17 72.6(5) . . ?
O211 Mo22 O17 87.6(5) . . ?
O16 Mo22 O17 69.6(5) . . ?
O209 Mo23 O210 102.6(6) . . ?
O209 Mo23 O207 103.2(6) . . ?
O210 Mo23 O207 95.9(6) . . ?
O209 Mo23 O200 103.1(6) . . ?
O210 Mo23 O200 89.5(5) . . ?
O207 Mo23 O200 151.3(6) . . ?
O209 Mo23 O203 97.2(5) . . ?
O210 Mo23 O203 155.3(6) . . ?
O207 Mo23 O203 93.8(5) . . ?
O200 Mo23 O203 71.6(5) . . ?
O209 Mo23 O206 169.5(5) . . ?
O210 Mo23 O206 87.5(5) . . ?
O207 Mo23 O206 72.3(5) . . ?
O200 Mo23 O206 79.8(5) . . ?
O203 Mo23 O206 74.0(4) . . ?
O91 Mo24 O98 103.7(6) . . ?
O91 Mo24 O92 101.7(6) . . ?
O98 Mo24 O92 98.1(6) . . ?
O91 Mo24 O89 104.6(6) . . ?
O98 Mo24 O89 87.6(6) . . ?
O92 Mo24 O89 150.9(5) . . ?
O91 Mo24 O77 94.8(6) . . ?
O98 Mo24 O77 155.7(5) . . ?
O92 Mo24 O77 93.3(6) . . ?
O89 Mo24 O77 72.4(5) . . ?
O91 Mo24 O93 168.4(6) . . ?
O98 Mo24 O93 87.6(5) . . ?
O92 Mo24 O93 73.7(5) . . ?
O89 Mo24 O93 78.1(5) . . ?
O77 Mo24 O93 75.1(4) . . ?
O183 Mo25 O182 103.5(6) . . ?
O183 Mo25 O185 100.0(7) . . ?
O182 Mo25 O185 88.1(6) . . ?
O183 Mo25 O181 101.9(7) . . ?
O182 Mo25 O181 87.8(6) . . ?
O185 Mo25 O181 158.1(6) . . ?
O183 Mo25 O205 100.1(6) . . ?
O182 Mo25 O205 156.4(6) . . ?
O185 Mo25 O205 88.2(6) . . ?
O181 Mo25 O205 87.0(6) . . ?
O183 Mo25 O184 167.9(5) . . ?
O182 Mo25 O184 86.7(5) . . ?
O185 Mo25 O184 73.6(5) . . ?
O181 Mo25 O184 84.7(6) . . ?
O205 Mo25 O184 69.9(5) . . ?
O82 Mo26 O80 104.5(7) . . ?
O82 Mo26 O59 103.4(7) . . ?
O80 Mo26 O59 102.3(6) . . ?
O82 Mo26 O84 93.0(7) . . ?
O80 Mo26 O84 95.1(6) . . ?
O59 Mo26 O84 152.2(6) . . ?
O82 Mo26 O79 155.3(6) . . ?
O80 Mo26 O79 92.7(6) . . ?
O59 Mo26 O79 89.9(5) . . ?
O84 Mo26 O79 67.5(6) . . ?
O82 Mo26 O81 84.9(7) . . ?
O80 Mo26 O81 170.1(6) . . ?
O59 Mo26 O81 78.1(5) . . ?
O84 Mo26 O81 81.1(6) . . ?
O79 Mo26 O81 77.4(5) . . ?
O54 Mo27 O42 104.7(6) . . ?
O54 Mo27 O30 101.6(6) . . ?
O42 Mo27 O30 103.7(6) . . ?
O54 Mo27 O48 95.7(6) . . ?
O42 Mo27 O48 92.2(5) . . ?
O30 Mo27 O48 152.5(5) . . ?
O54 Mo27 O50 95.8(5) . . ?
O42 Mo27 O50 152.8(5) . . ?
O30 Mo27 O50 89.1(5) . . ?
O48 Mo27 O50 67.9(5) . . ?
O54 Mo27 O41 173.4(5) . . ?
O42 Mo27 O41 80.2(5) . . ?
O30 Mo27 O41 81.2(5) . . ?
O48 Mo27 O41 79.6(5) . . ?
O50 Mo27 O41 78.2(5) . . ?
O138 Mo28 O146 102.7(6) . . ?
O138 Mo28 O145 97.9(5) . . ?
O146 Mo28 O145 90.7(5) . . ?
O138 Mo28 O122 100.1(6) . . ?
O146 Mo28 O122 157.0(5) . . ?
O145 Mo28 O122 89.5(5) . . ?
O138 Mo28 O137 101.3(6) . . ?
O146 Mo28 O137 85.9(5) . . ?
O145 Mo28 O137 160.8(5) . . ?
O122 Mo28 O137 86.4(5) . . ?
O138 Mo28 O139 167.4(6) . . ?
O146 Mo28 O139 87.2(5) . . ?
O145 Mo28 O139 74.0(4) . . ?
O122 Mo28 O139 70.7(4) . . ?
O137 Mo28 O139 87.0(5) . . ?
O94 Mo29 O74 103.6(6) . . ?
O94 Mo29 O75 105.7(6) . . ?
O74 Mo29 O75 98.8(6) . . ?
O94 Mo29 O93 104.7(6) . . ?
O74 Mo29 O93 97.7(6) . . ?
O75 Mo29 O93 140.7(5) . . ?
O94 Mo29 O95 98.0(6) . . ?
O74 Mo29 O95 158.3(5) . . ?
O75 Mo29 O95 76.1(5) . . ?
O93 Mo29 O95 75.4(5) . . ?
O94 Mo29 O77 175.9(6) . . ?
O74 Mo29 O77 73.1(5) . . ?
O75 Mo29 O77 77.4(5) . . ?
O93 Mo29 O77 73.7(4) . . ?
O95 Mo29 O77 85.2(4) . . ?
O214 Mo30 O213 104.6(7) . . ?
O214 Mo30 O211 101.5(6) . . ?
O213 Mo30 O211 105.5(6) . . ?
O214 Mo30 O199 92.3(6) . . ?
O213 Mo30 O199 91.6(5) . . ?
O211 Mo30 O199 154.3(6) . . ?
O214 Mo30 O200 92.4(6) . . ?
O213 Mo30 O200 154.2(6) . . ?
O211 Mo30 O200 89.5(5) . . ?
O199 Mo30 O200 68.2(5) . . ?
O214 Mo30 O212 169.9(5) . . ?
O213 Mo30 O212 82.8(6) . . ?
O211 Mo30 O212 82.6(5) . . ?
O199 Mo30 O212 80.6(5) . . ?
O200 Mo30 O212 78.3(5) . . ?
O180 Mo31 O165 101.9(6) . . ?
O180 Mo31 O160 105.5(6) . . ?
O165 Mo31 O160 99.0(5) . . ?
O180 Mo31 O178 106.1(6) . . ?
O165 Mo31 O178 95.6(5) . . ?
O160 Mo31 O178 141.4(5) . . ?
O180 Mo31 O179 100.4(6) . . ?
O165 Mo31 O179 157.6(5) . . ?
O160 Mo31 O179 77.5(5) . . ?
O178 Mo31 O179 75.6(5) . . ?
O180 Mo31 O164 175.4(5) . . ?
O165 Mo31 O164 73.6(5) . . ?
O160 Mo31 O164 75.7(5) . . ?
O178 Mo31 O164 74.6(4) . . ?
O179 Mo31 O164 84.2(5) . . ?
O49 Mo32 O62 96.8(6) . . ?
O49 Mo32 O48 102.3(5) . . ?
O62 Mo32 O48 142.6(5) . . ?
O49 Mo32 O63 100.8(6) . . ?
O62 Mo32 O63 72.9(5) . . ?
O48 Mo32 O63 72.1(5) . . ?
O49 Mo32 O50 92.0(6) . . ?
O62 Mo32 O50 141.0(5) . . ?
O48 Mo32 O50 70.5(5) . . ?
O63 Mo32 O50 142.2(5) . . ?
O49 Mo32 O51 94.7(5) . . ?
O62 Mo32 O51 70.8(5) . . ?
O48 Mo32 O51 137.9(5) . . ?
O63 Mo32 O51 141.9(5) . . ?
O50 Mo32 O51 70.7(5) . . ?
O49 Mo32 O52 168.3(5) . . ?
O62 Mo32 O52 81.2(5) . . ?
O48 Mo32 O52 85.8(5) . . ?
O63 Mo32 O52 89.7(5) . . ?
O50 Mo32 O52 82.7(5) . . ?
O51 Mo32 O52 73.7(4) . . ?
O191 Mo33 O192 103.3(7) . . ?
O191 Mo33 O190 99.7(6) . . ?
O192 Mo33 O190 105.9(6) . . ?
O191 Mo33 O202 97.7(6) . . ?
O192 Mo33 O202 90.6(5) . . ?
O190 Mo33 O202 152.3(6) . . ?
O191 Mo33 O186 96.5(6) . . ?
O192 Mo33 O186 152.5(6) . . ?
O190 Mo33 O186 89.0(5) . . ?
O202 Mo33 O186 67.7(5) . . ?
O191 Mo33 O193 172.9(6) . . ?
O192 Mo33 O193 83.6(7) . . ?
O190 Mo33 O193 79.5(5) . . ?
O202 Mo33 O193 80.5(5) . . ?
O186 Mo33 O193 76.5(5) . . ?
O201 Mo34 O187 102.7(6) . . ?
O201 Mo34 O185 104.5(7) . . ?
O187 Mo34 O185 98.2(6) . . ?
O201 Mo34 O186 103.5(6) . . ?
O187 Mo34 O186 88.0(5) . . ?
O185 Mo34 O186 149.1(6) . . ?
O201 Mo34 O203 95.7(6) . . ?
O187 Mo34 O203 156.0(6) . . ?
O185 Mo34 O203 91.9(5) . . ?
O186 Mo34 O203 72.6(5) . . ?
O201 Mo34 O184 169.5(5) . . ?
O187 Mo34 O184 87.7(5) . . ?
O185 Mo34 O184 71.8(5) . . ?
O186 Mo34 O184 78.3(5) . . ?
O203 Mo34 O184 74.8(5) . . ?
O87 Mo35 O84 98.7(7) . . ?
O87 Mo35 O90 103.6(6) . . ?
O84 Mo35 O90 72.5(6) . . ?
O87 Mo35 O79 91.4(6) . . ?
O84 Mo35 O79 72.2(6) . . ?
O90 Mo35 O79 143.3(6) . . ?
O87 Mo35 O89 95.5(6) . . ?
O84 Mo35 O89 143.0(6) . . ?
O90 Mo35 O89 71.0(6) . . ?
O79 Mo35 O89 141.4(6) . . ?
O87 Mo35 O77 98.9(6) . . ?
O84 Mo35 O77 139.1(6) . . ?
O90 Mo35 O77 136.9(6) . . ?
O79 Mo35 O77 70.8(5) . . ?
O89 Mo35 O77 70.7(5) . . ?
O87 Mo35 O74 172.8(6) . . ?
O84 Mo35 O74 85.5(5) . . ?
O90 Mo35 O74 83.2(5) . . ?
O79 Mo35 O74 84.3(5) . . ?
O89 Mo35 O74 84.4(5) . . ?
O77 Mo35 O74 74.2(4) . . ?
O167 Mo36 O166 103.9(6) . . ?
O167 Mo36 O170 98.1(6) . . ?
O166 Mo36 O170 71.8(5) . . ?
O167 Mo36 O163 91.5(6) . . ?
O166 Mo36 O163 71.7(5) . . ?
O170 Mo36 O163 143.5(6) . . ?
O167 Mo36 O172 95.8(6) . . ?
O166 Mo36 O172 141.2(5) . . ?
O170 Mo36 O172 72.7(6) . . ?
O163 Mo36 O172 141.5(5) . . ?
O167 Mo36 O164 97.2(6) . . ?
O166 Mo36 O164 137.5(5) . . ?
O170 Mo36 O164 141.0(5) . . ?
O163 Mo36 O164 71.3(5) . . ?
O172 Mo36 O164 70.3(5) . . ?
O167 Mo36 O165 171.6(6) . . ?
O166 Mo36 O165 82.5(5) . . ?
O170 Mo36 O165 89.1(5) . . ?
O163 Mo36 O165 85.2(4) . . ?
O172 Mo36 O165 82.1(5) . . ?
O164 Mo36 O165 74.4(5) . . ?
O35 Mo37 O34 102.8(6) . . ?
O35 Mo37 O36 99.1(6) . . ?
O34 Mo37 O36 94.6(6) . . ?
O35 Mo37 O24 101.7(6) . . ?
O34 Mo37 O24 85.6(6) . . ?
O36 Mo37 O24 158.7(5) . . ?
O35 Mo37 O53 102.0(6) . . ?
O34 Mo37 O53 154.7(5) . . ?
O36 Mo37 O53 86.5(6) . . ?
O24 Mo37 O53 84.4(6) . . ?
O35 Mo37 O38 168.7(6) . . ?
O34 Mo37 O38 86.6(5) . . ?
O36 Mo37 O38 73.6(4) . . ?
O24 Mo37 O38 85.2(5) . . ?
O53 Mo37 O38 69.4(5) . . ?
O118 Mo38 O125 103.6(8) . . ?
O118 Mo38 O119 100.0(7) . . ?
O125 Mo38 O119 106.2(7) . . ?
O118 Mo38 O90 97.0(6) . . ?
O125 Mo38 O90 89.9(6) . . ?
O119 Mo38 O90 153.0(5) . . ?
O118 Mo38 O89 92.1(6) . . ?
O125 Mo38 O89 154.5(7) . . ?
O119 Mo38 O89 90.4(5) . . ?
O90 Mo38 O89 68.1(5) . . ?
O118 Mo38 O120 170.4(7) . . ?
O125 Mo38 O120 86.0(8) . . ?
O119 Mo38 O120 76.2(6) . . ?
O90 Mo38 O120 83.6(6) . . ?
O89 Mo38 O120 79.1(6) . . ?
O121 Mo39 O124 103.0(6) . . ?
O121 Mo39 O116 106.7(6) . 2_765 ?
O124 Mo39 O116 98.4(5) . 2_765 ?
O121 Mo39 O139 107.4(6) . . ?
O124 Mo39 O139 96.2(5) . . ?
O116 Mo39 O139 138.5(5) 2_765 . ?
O121 Mo39 O122 99.1(6) . . ?
O124 Mo39 O122 157.8(5) . . ?
O116 Mo39 O122 77.0(5) 2_765 . ?
O139 Mo39 O122 75.0(5) . . ?
O121 Mo39 O123 174.8(5) . . ?
O124 Mo39 O123 71.8(5) . . ?
O116 Mo39 O123 74.2(4) 2_765 . ?
O139 Mo39 O123 73.9(4) . . ?
O122 Mo39 O123 86.1(4) . . ?
O66 Mo40 O45 103.0(7) . . ?
O66 Mo40 O65 102.7(7) . . ?
O45 Mo40 O65 104.1(6) . . ?
O66 Mo40 O48 97.6(6) . . ?
O45 Mo40 O48 93.5(5) . . ?
O65 Mo40 O48 149.2(6) . . ?
O66 Mo40 O63 96.4(6) . . ?
O45 Mo40 O63 154.8(6) . . ?
O65 Mo40 O63 87.0(6) . . ?
O48 Mo40 O63 67.7(5) . . ?
O66 Mo40 O47 174.5(6) . . ?
O45 Mo40 O47 80.6(6) . . ?
O65 Mo40 O47 80.3(6) . . ?
O48 Mo40 O47 77.9(5) . . ?
O63 Mo40 O47 79.1(5) . . ?
O141 Mo41 O142 99.9(5) . . ?
O141 Mo41 O109 101.3(6) . . ?
O142 Mo41 O109 71.7(5) . . ?
O141 Mo41 O114 93.5(5) . 2_765 ?
O142 Mo41 O114 144.0(5) . 2_765 ?
O109 Mo41 O114 73.0(5) . 2_765 ?
O141 Mo41 O143 92.8(6) . . ?
O142 Mo41 O143 71.8(5) . . ?
O109 Mo41 O143 142.6(4) . . ?
O114 Mo41 O143 141.0(5) 2_765 . ?
O141 Mo41 O123 99.3(5) . . ?
O142 Mo41 O123 138.3(5) . . ?
O109 Mo41 O123 138.7(5) . . ?
O114 Mo41 O123 70.4(5) 2_765 . ?
O143 Mo41 O123 70.6(5) . . ?
O141 Mo41 O124 173.3(5) . . ?
O142 Mo41 O124 85.1(4) . . ?
O109 Mo41 O124 84.3(5) . . ?
O114 Mo41 O124 84.6(5) 2_765 . ?
O143 Mo41 O124 84.7(5) . . ?
O123 Mo41 O124 74.1(4) . . ?
O107 Mo42 O106 103.0(7) . . ?
O107 Mo42 O105 101.1(6) . . ?
O106 Mo42 O105 99.3(6) . . ?
O107 Mo42 O108 94.1(6) . 2_765 ?
O106 Mo42 O108 97.4(6) . 2_765 ?
O105 Mo42 O108 154.2(6) . 2_765 ?
O107 Mo42 O104 91.8(6) . . ?
O106 Mo42 O104 164.1(6) . . ?
O105 Mo42 O104 83.2(5) . . ?
O108 Mo42 O104 75.5(5) 2_765 . ?
O107 Mo42 O103 167.2(6) . . ?
O106 Mo42 O103 88.3(6) . . ?
O105 Mo42 O103 82.7(5) . . ?
O108 Mo42 O103 78.3(5) 2_765 . ?
O104 Mo42 O103 76.4(4) . . ?
O208 Mo43 O207 99.4(7) . . ?
O208 Mo43 O12 104.4(7) . . ?
O207 Mo43 O12 91.3(5) . . ?
O208 Mo43 O6 100.0(8) . . ?
O207 Mo43 O6 160.4(6) . . ?
O12 Mo43 O6 86.2(5) . . ?
O208 Mo43 O205 101.0(7) . . ?
O207 Mo43 O205 88.8(6) . . ?
O12 Mo43 O205 154.2(6) . . ?
O6 Mo43 O205 85.3(6) . . ?
O208 Mo43 O206 167.4(6) . . ?
O207 Mo43 O206 74.7(6) . . ?
O12 Mo43 O206 87.0(5) . . ?
O6 Mo43 O206 85.7(5) . . ?
O205 Mo43 O206 68.1(5) . . ?
O96 Mo44 O113 103.1(6) . . ?
O96 Mo44 O92 99.2(6) . . ?
O113 Mo44 O92 87.6(6) . . ?
O96 Mo44 O97 101.9(6) . . ?
O113 Mo44 O97 86.7(5) . . ?
O92 Mo44 O97 158.9(5) . . ?
O96 Mo44 O95 100.3(6) . . ?
O113 Mo44 O95 156.4(5) . . ?
O92 Mo44 O95 91.0(5) . . ?
O97 Mo44 O95 86.2(5) . . ?
O96 Mo44 O93 168.6(6) . . ?
O113 Mo44 O93 86.3(5) . . ?
O92 Mo44 O93 74.5(5) . . ?
O97 Mo44 O93 84.8(5) . . ?
O95 Mo44 O93 70.7(5) . . ?
O151 Mo45 O152 103.8(7) . . ?
O151 Mo45 O153 100.4(6) . . ?
O152 Mo45 O153 102.6(6) . . ?
O151 Mo45 O112 95.4(6) . . ?
O152 Mo45 O112 93.7(6) . . ?
O153 Mo45 O112 153.8(6) . . ?
O151 Mo45 O154 164.5(6) . . ?
O152 Mo45 O154 90.4(6) . . ?
O153 Mo45 O154 82.3(6) . . ?
O112 Mo45 O154 77.1(6) . . ?
O151 Mo45 O150 87.2(6) . . ?
O152 Mo45 O150 167.0(6) . . ?
O153 Mo45 O150 81.9(5) . . ?
O112 Mo45 O150 78.1(5) . . ?
O154 Mo45 O150 78.0(5) . . ?
O57 Mo46 O23 105.8(8) . . ?
O57 Mo46 O24 101.6(6) . . ?
O23 Mo46 O24 103.8(7) . . ?
O57 Mo46 O21 92.1(6) . . ?
O23 Mo46 O21 92.7(7) . . ?
O24 Mo46 O21 154.6(6) . . ?
O57 Mo46 O26 96.2(6) . . ?
O23 Mo46 O26 151.4(6) . . ?
O24 Mo46 O26 89.1(6) . . ?
O21 Mo46 O26 68.0(6) . . ?
O57 Mo46 O22 170.1(6) . . ?
O23 Mo46 O22 81.4(7) . . ?
O24 Mo46 O22 82.8(6) . . ?
O21 Mo46 O22 80.7(6) . . ?
O26 Mo46 O22 74.9(5) . . ?
O173 Mo47 O175 104.9(8) . . ?
O173 Mo47 O181 100.3(7) . . ?
O175 Mo47 O181 107.2(7) . . ?
O173 Mo47 O170 96.0(6) . . ?
O175 Mo47 O170 86.9(7) . . ?
O181 Mo47 O170 154.7(6) . . ?
O173 Mo47 O172 94.1(6) . . ?
O175 Mo47 O172 151.1(6) . . ?
O181 Mo47 O172 90.2(6) . . ?
O170 Mo47 O172 69.4(5) . . ?
O173 Mo47 O174 171.9(6) . . ?
O175 Mo47 O174 82.6(7) . . ?
O181 Mo47 O174 79.9(6) . . ?
O170 Mo47 O174 81.2(6) . . ?
O172 Mo47 O174 77.9(5) . . ?
O70 Mo48 O71 104.6(7) . . ?
O70 Mo48 O65 97.8(7) . . ?
O71 Mo48 O65 95.3(7) . . ?
O70 Mo48 O105 97.8(7) . . ?
O71 Mo48 O105 98.3(6) . . ?
O65 Mo48 O105 156.0(6) . . ?
O70 Mo48 O72 163.5(6) . . ?
O71 Mo48 O72 91.8(7) . . ?
O65 Mo48 O72 78.9(6) . . ?
O105 Mo48 O72 81.0(6) . . ?
O70 Mo48 O69 89.2(6) . . ?
O71 Mo48 O69 166.2(7) . . ?
O65 Mo48 O69 81.5(5) . . ?
O105 Mo48 O69 80.6(5) . . ?
O72 Mo48 O69 74.3(5) . . ?
O78 Mo49 O76 102.4(6) . . ?
O78 Mo49 O58 103.0(6) . . ?
O76 Mo49 O58 95.3(6) . . ?
O78 Mo49 O79 105.0(6) . . ?
O76 Mo49 O79 150.3(5) . . ?
O58 Mo49 O79 89.7(6) . . ?
O78 Mo49 O77 94.9(6) . . ?
O76 Mo49 O77 94.7(5) . . ?
O58 Mo49 O77 157.0(5) . . ?
O79 Mo49 O77 71.7(5) . . ?
O78 Mo49 O75 168.2(6) . . ?
O76 Mo49 O75 71.2(4) . . ?
O58 Mo49 O75 87.7(5) . . ?
O79 Mo49 O75 79.8(4) . . ?
O77 Mo49 O75 76.1(4) . . ?
O110 Mo50 O108 100.4(7) . . ?
O110 Mo50 O112 102.7(7) . . ?
O108 Mo50 O112 105.9(6) . . ?
O110 Mo50 O109 95.0(6) . . ?
O108 Mo50 O109 89.9(5) . . ?
O112 Mo50 O109 153.4(6) . . ?
O110 Mo50 O142 99.1(6) . . ?
O108 Mo50 O142 151.8(5) . . ?
O112 Mo50 O142 89.2(5) . . ?
O109 Mo50 O142 68.3(5) . . ?
O110 Mo50 O111 172.7(5) . . ?
O108 Mo50 O111 79.7(5) . . ?
O112 Mo50 O111 84.2(6) . . ?
O109 Mo50 O111 77.7(5) . . ?
O142 Mo50 O111 78.4(5) . . ?
O136 Mo51 O132 104.7(8) . . ?
O136 Mo51 O137 102.1(6) . . ?
O132 Mo51 O137 104.4(7) . . ?
O136 Mo51 O166 96.4(6) . . ?
O132 Mo51 O166 90.3(6) . . ?
O137 Mo51 O166 152.4(6) . . ?
O136 Mo51 O163 94.1(6) . . ?
O132 Mo51 O163 152.5(7) . . ?
O137 Mo51 O163 90.7(5) . . ?
O166 Mo51 O163 67.5(5) . . ?
O136 Mo51 O135 170.6(6) . . ?
O132 Mo51 O135 81.2(7) . . ?
O137 Mo51 O135 83.1(5) . . ?
O166 Mo51 O135 76.1(5) . . ?
O163 Mo51 O135 78.0(5) . . ?
O126 Mo52 O128 103.0(9) . . ?
O126 Mo52 O86 97.2(9) . . ?
O128 Mo52 O86 94.4(7) . . ?
O126 Mo52 O129 97.6(8) . 2_765 ?
O128 Mo52 O129 98.9(7) . 2_765 ?
O86 Mo52 O129 157.4(6) . 2_765 ?
O126 Mo52 O125 87.9(8) . . ?
O128 Mo52 O125 169.1(8) . . ?
O86 Mo52 O125 82.9(6) . . ?
O129 Mo52 O125 80.6(6) 2_765 . ?
O126 Mo52 O127 167.7(9) . . ?
O128 Mo52 O127 89.3(8) . . ?
O86 Mo52 O127 81.3(7) . . ?
O129 Mo52 O127 80.6(6) 2_765 . ?
O125 Mo52 O127 79.8(7) . . ?
O198 Mo53 O202 101.1(6) . . ?
O198 Mo53 O200 95.7(5) . . ?
O202 Mo53 O200 141.3(5) . . ?
O198 Mo53 O186 92.8(5) . . ?
O202 Mo53 O186 71.7(5) . . ?
O200 Mo53 O186 142.1(5) . . ?
O198 Mo53 O199 97.8(6) . . ?
O202 Mo53 O199 71.0(5) . . ?
O200 Mo53 O199 72.3(5) . . ?
O186 Mo53 O199 142.6(5) . . ?
O198 Mo53 O203 98.8(6) . . ?
O202 Mo53 O203 139.1(5) . . ?
O200 Mo53 O203 70.4(5) . . ?
O186 Mo53 O203 71.9(5) . . ?
O199 Mo53 O203 140.3(5) . . ?
O198 Mo53 O188 170.9(6) . . ?
O202 Mo53 O188 85.0(5) . . ?
O200 Mo53 O188 83.4(5) . . ?
O186 Mo53 O188 82.6(5) . . ?
O199 Mo53 O188 90.6(5) . . ?
O203 Mo53 O188 72.3(5) . . ?
O131 Mo54 O133 102.9(9) . . ?
O131 Mo54 O129 101.9(8) . . ?
O133 Mo54 O129 101.7(8) . . ?
O131 Mo54 O134 93.6(8) . . ?
O133 Mo54 O134 92.5(8) . . ?
O129 Mo54 O134 156.0(7) . . ?
O131 Mo54 O132 88.5(8) . . ?
O133 Mo54 O132 166.3(9) . . ?
O129 Mo54 O132 83.1(6) . . ?
O134 Mo54 O132 79.0(6) . . ?
O131 Mo54 O130 163.3(8) . . ?
O133 Mo54 O130 92.1(9) . . ?
O129 Mo54 O130 82.0(6) . . ?
O134 Mo54 O130 78.1(7) . . ?
O132 Mo54 O130 75.8(7) . . ?
O19 Mo55 O7 101.1(7) . . ?
O19 Mo55 O21 99.8(7) . . ?
O7 Mo55 O21 71.7(6) . . ?
O19 Mo55 O11 96.3(7) . . ?
O7 Mo55 O11 71.2(6) . . ?
O21 Mo55 O11 141.7(6) . . ?
O19 Mo55 O26 93.0(6) . . ?
O7 Mo55 O26 141.9(6) . . ?
O21 Mo55 O26 71.1(6) . . ?
O11 Mo55 O26 142.5(6) . . ?
O19 Mo55 O18 91.4(7) . . ?
O7 Mo55 O18 141.7(6) . . ?
O21 Mo55 O18 141.9(6) . . ?
O11 Mo55 O18 71.5(5) . . ?
O26 Mo55 O18 72.0(5) . . ?
O19 Mo55 O20 166.1(7) . . ?
O7 Mo55 O20 90.9(6) . . ?
O21 Mo55 O20 90.5(6) . . ?
O11 Mo55 O20 81.0(5) . . ?
O26 Mo55 O20 81.5(5) . . ?
O18 Mo55 O20 74.9(5) . . ?
O156 Mo56 O157 103.7(8) . . ?
O156 Mo56 O153 99.4(6) . . ?
O157 Mo56 O153 97.3(6) . . ?
O156 Mo56 O194 96.4(6) . . ?
O157 Mo56 O194 96.0(7) . . ?
O153 Mo56 O194 156.4(6) . . ?
O156 Mo56 O192 167.7(8) . . ?
O157 Mo56 O192 88.5(7) . . ?
O153 Mo56 O192 80.6(5) . . ?
O194 Mo56 O192 80.2(5) . . ?
O156 Mo56 O155 91.9(8) . . ?
O157 Mo56 O155 164.2(7) . . ?
O153 Mo56 O155 82.2(5) . . ?
O194 Mo56 O155 79.8(6) . . ?
O192 Mo56 O155 75.9(6) . . ?
O204 Mo57 O188 102.6(7) . . ?
O204 Mo57 O184 105.6(6) . . ?
O188 Mo57 O184 101.0(6) . . ?
O204 Mo57 O206 104.2(6) . . ?
O188 Mo57 O206 96.4(5) . . ?
O184 Mo57 O206 141.0(6) . . ?
O204 Mo57 O205 99.3(7) . . ?
O188 Mo57 O205 157.8(7) . . ?
O184 Mo57 O205 76.5(5) . . ?
O206 Mo57 O205 74.3(5) . . ?
O204 Mo57 O203 176.0(6) . . ?
O188 Mo57 O203 73.7(6) . . ?
O184 Mo57 O203 76.9(5) . . ?
O206 Mo57 O203 74.9(5) . . ?
O205 Mo57 O203 84.3(5) . . ?
O169 Mo58 O171 107.4(8) . . ?
O169 Mo58 O134 102.0(8) . . ?
O171 Mo58 O134 104.0(8) . . ?
O169 Mo58 O170 95.9(7) . . ?
O171 Mo58 O170 88.0(7) . . ?
O134 Mo58 O170 154.2(6) . . ?
O169 Mo58 O166 96.6(6) . . ?
O171 Mo58 O166 148.4(7) . . ?
O134 Mo58 O166 90.4(6) . . ?
O170 Mo58 O166 69.0(5) . . ?
O169 Mo58 O168 170.7(7) . . ?
O171 Mo58 O168 80.7(7) . . ?
O134 Mo58 O168 80.0(7) . . ?
O170 Mo58 O168 79.5(5) . . ?
O166 Mo58 O168 74.2(5) . . ?
O9 Mo59 O3 106.5(9) . . ?
O9 Mo59 O224 100.0(10) . . ?
O3 Mo59 O224 100.2(9) . . ?
O9 Mo59 O21 93.9(7) . . ?
O3 Mo59 O21 152.7(8) . . ?
O224 Mo59 O21 93.9(7) . . ?
O9 Mo59 O7 159.8(8) . . ?
O3 Mo59 O7 89.2(7) . . ?
O224 Mo59 O7 89.5(8) . . ?
O21 Mo59 O7 67.5(5) . . ?
O9 Mo59 O8 86.5(9) . . ?
O3 Mo59 O8 84.6(9) . . ?
O224 Mo59 O8 170.4(9) . . ?
O21 Mo59 O8 78.6(7) . . ?
O7 Mo59 O8 82.2(7) . . ?
O10 Mo60 O4 104.2(8) . . ?
O10 Mo60 O6 99.1(8) . . ?
O4 Mo60 O6 107.4(7) . . ?
O10 Mo60 O7 96.6(8) . . ?
O4 Mo60 O7 88.8(7) . . ?
O6 Mo60 O7 153.8(6) . . ?
O10 Mo60 O11 93.7(7) . . ?
O4 Mo60 O11 152.4(7) . . ?
O6 Mo60 O11 89.8(5) . . ?
O7 Mo60 O11 68.2(6) . . ?
O10 Mo60 O5 172.2(7) . . ?
O4 Mo60 O5 83.4(7) . . ?
O6 Mo60 O5 79.7(6) . . ?
O7 Mo60 O5 81.9(6) . . ?
O11 Mo60 O5 78.6(6) . . ?
O196 Mo61 O194 106.1(6) . . ?
O196 Mo61 O195 96.3(7) . . ?
O194 Mo61 O195 95.9(7) . . ?
O196 Mo61 O199 96.1(6) . . ?
O194 Mo61 O199 156.3(6) . . ?
O195 Mo61 O199 89.9(6) . . ?
O196 Mo61 O202 162.7(6) . . ?
O194 Mo61 O202 89.4(5) . . ?
O195 Mo61 O202 89.6(6) . . ?
O199 Mo61 O202 67.7(5) . . ?
O196 Mo61 O197 89.4(7) . . ?
O194 Mo61 O197 89.0(7) . . ?
O195 Mo61 O197 171.1(7) . . ?
O199 Mo61 O197 82.7(6) . . ?
O202 Mo61 O197 83.0(6) . . ?
M62 Mo62 O85 172.3(17) . . ?
M62 Mo62 O83 71.6(17) . . ?
O85 Mo62 O83 101.3(14) . . ?
M62 Mo62 O86 77.5(16) . . ?
O85 Mo62 O86 101.4(15) . . ?
O83 Mo62 O86 99.4(11) . . ?
M62 Mo62 O84 87.9(19) . . ?
O85 Mo62 O84 95.6(13) . . ?
O83 Mo62 O84 94.6(10) . . ?
O86 Mo62 O84 155.3(16) . . ?
M62 Mo62 O90 87.9(17) . . ?
O85 Mo62 O90 99.7(14) . . ?
O83 Mo62 O90 154(2) . . ?
O86 Mo62 O90 90.9(8) . . ?
O84 Mo62 O90 68.5(6) . . ?
M62 Mo62 O88 9.5(11) . . ?
O85 Mo62 O88 178.2(10) . . ?
O83 Mo62 O88 80.5(15) . . ?
O86 Mo62 O88 78.6(13) . . ?
O84 Mo62 O88 83.8(12) . . ?
O90 Mo62 O88 78.5(11) . . ?
O2 Mo63 O226 102.2(11) . . ?
O2 Mo63 O227 98.6(9) . . ?
O226 Mo63 O227 98.3(10) . . ?
O2 Mo63 O3 94.2(9) . . ?
O226 Mo63 O3 93.9(10) . . ?
O227 Mo63 O3 160.1(9) . . ?
O2 Mo63 O4 171.8(9) . . ?
O226 Mo63 O4 86.0(10) . . ?
O227 Mo63 O4 81.4(8) . . ?
O3 Mo63 O4 83.8(7) . . ?
O2 Mo63 O225 87.0(10) . . ?
O226 Mo63 O225 166.4(10) . . ?
O227 Mo63 O225 90.1(10) . . ?
O3 Mo63 O225 75.3(9) . . ?
O4 Mo63 O225 84.7(9) . . ?
M64 Mo64 O228 103.6(18) . . ?
M64 Mo64 O229 153.1(19) . . ?
O228 Mo64 O229 103.0(15) . . ?
M64 Mo64 O227 69.2(13) . . ?
O228 Mo64 O227 102.4(10) . . ?
O229 Mo64 O227 101.5(12) . . ?
M64 Mo64 O171 90.3(12) . . ?
O228 Mo64 O171 95.6(10) . . ?
O229 Mo64 O171 90.7(11) . . ?
O227 Mo64 O171 155.3(10) . . ?
M64 Mo64 O230 16.5(13) . . ?
O228 Mo64 O230 90.6(13) . . ?
O229 Mo64 O230 164.9(13) . . ?
O227 Mo64 O230 81.5(10) . . ?
O171 Mo64 O230 81.4(9) . . ?
M64 Mo64 O175 65.9(13) . . ?
O228 Mo64 O175 169.2(12) . . ?
O229 Mo64 O175 87.7(12) . . ?
O227 Mo64 O175 76.8(7) . . ?
O171 Mo64 O175 82.3(7) . . ?
O230 Mo64 O175 78.6(8) . . ?
Mo62 M62 O88 166.6(15) . . ?
Mo62 M62 O83 85.6(15) . . ?
O88 M62 O83 106.9(11) . . ?
Mo62 M62 O86 81.3(13) . . ?
O88 M62 O86 99.9(10) . . ?
O83 M62 O86 103.6(8) . . ?
Mo62 M62 O84 73.2(14) . . ?
O88 M62 O84 100.6(8) . . ?
O83 M62 O84 94.0(8) . . ?
O86 M62 O84 147.7(10) . . ?
Mo62 M62 O90 74.0(14) . . ?
O88 M62 O90 92.6(7) . . ?
O83 M62 O90 154.3(11) . . ?
O86 M62 O90 88.9(7) . . ?
O84 M62 O90 65.4(6) . . ?
Mo62 M62 O85 5.5(12) . . ?
O88 M62 O85 172.1(8) . . ?
O83 M62 O85 80.5(9) . . ?
O86 M62 O85 80.6(8) . . ?
O84 M62 O85 75.8(8) . . ?
O90 M62 O85 79.4(7) . . ?
Mo64 M64 O230 155.0(19) . . ?
Mo64 M64 O227 87.1(13) . . ?
O230 M64 O227 110.8(13) . . ?
Mo64 M64 O228 53.3(14) . . ?
O230 M64 O228 106.1(14) . . ?
O227 M64 O228 94.8(10) . . ?
Mo64 M64 O175 93.7(15) . . ?
O230 M64 O175 104.9(12) . . ?
O227 M64 O175 84.7(9) . . ?
O228 M64 O175 146.9(11) . . ?
Mo64 M64 O171 67.9(12) . . ?
O230 M64 O171 97.3(11) . . ?
O227 M64 O171 151.4(11) . . ?
O228 M64 O171 81.4(9) . . ?
O175 M64 O171 83.5(7) . . ?
Mo64 M64 O229 18.6(13) . . ?
O230 M64 O229 167.1(12) . . ?
O227 M64 O229 82.1(11) . . ?
O228 M64 O229 71.7(11) . . ?
O175 M64 O229 75.4(9) . . ?
O171 M64 O229 69.8(9) . . ?
O42 Ce1 O213 67.7(4) . . ?
O42 Ce1 O222 114.6(7) . . ?
O213 Ce1 O222 71.9(7) . . ?
O42 Ce1 O45 67.8(4) . . ?
O213 Ce1 O45 134.2(4) . . ?
O222 Ce1 O45 138.9(7) . . ?
O42 Ce1 O196 129.6(4) . . ?
O213 Ce1 O196 68.8(4) . . ?
O222 Ce1 O196 73.2(7) . . ?
O45 Ce1 O196 139.6(5) . . ?
O42 Ce1 O223 135.7(7) . . ?
O213 Ce1 O223 138.9(7) . . ?
O222 Ce1 O223 67.3(9) . . ?
O45 Ce1 O223 83.1(7) . . ?
O196 Ce1 O223 94.3(7) . . ?
O42 Ce1 O46 126.1(6) . . ?
O213 Ce1 O46 129.1(5) . . ?
O222 Ce1 O46 119.2(8) . . ?
O45 Ce1 O46 72.7(5) . . ?
O196 Ce1 O46 68.5(5) . . ?
O223 Ce1 O46 70.5(7) . . ?
O42 Ce1 O43 67.6(6) . . ?
O213 Ce1 O43 99.7(6) . . ?
O222 Ce1 O43 71.4(8) . . ?
O45 Ce1 O43 72.7(6) . . ?
O196 Ce1 O43 144.6(7) . . ?
O223 Ce1 O43 72.3(8) . . ?
O46 Ce1 O43 131.3(7) . . ?
O42 Ce1 O44 69.7(5) . . ?
O213 Ce1 O44 73.5(5) . . ?
O222 Ce1 O44 139.2(7) . . ?
O45 Ce1 O44 81.6(5) . . ?
O196 Ce1 O44 74.7(5) . . ?
O223 Ce1 O44 139.8(7) . . ?
O46 Ce1 O44 69.6(6) . . ?
O43 Ce1 O44 135.9(6) . . ?
O220 Ce2 O232 71.1(7) . . ?
O220 Ce2 O82 73.2(6) . . ?
O232 Ce2 O82 107.0(7) . . ?
O220 Ce2 O221 146.3(6) . . ?
O232 Ce2 O221 135.4(7) . . ?
O82 Ce2 O221 78.0(5) . . ?
O220 Ce2 O23 72.7(6) . . ?
O232 Ce2 O23 143.3(7) . . ?
O82 Ce2 O23 67.8(5) . . ?
O221 Ce2 O23 80.5(5) . . ?
O220 Ce2 O231 69.7(8) . . ?
O232 Ce2 O231 66.2(9) . . ?
O82 Ce2 O231 142.4(7) . . ?
O221 Ce2 O231 134.1(7) . . ?
O23 Ce2 O231 95.3(7) . . ?
O220 Ce2 O9 113.7(7) . . ?
O232 Ce2 O9 125.0(8) . . ?
O82 Ce2 O9 127.3(6) . . ?
O221 Ce2 O9 71.4(7) . . ?
O23 Ce2 O9 65.6(5) . . ?
O231 Ce2 O9 65.6(8) . . ?
O220 Ce2 O219 140.2(7) . . ?
O232 Ce2 O219 74.0(8) . . ?
O82 Ce2 O219 136.7(6) . . ?
O221 Ce2 O219 73.6(7) . . ?
O23 Ce2 O219 135.9(6) . . ?
O231 Ce2 O219 79.0(8) . . ?
O9 Ce2 O219 72.4(7) . . ?
O220 Ce2 O83 108.1(6) . . ?
O232 Ce2 O83 67.8(7) . . ?
O82 Ce2 O83 66.4(5) . . ?
O221 Ce2 O83 74.9(6) . . ?
O23 Ce2 O83 131.3(5) . . ?
O231 Ce2 O83 131.7(7) . . ?
O9 Ce2 O83 138.3(6) . . ?
O219 Ce2 O83 75.0(6) . . ?
Mo59 O3 Mo63 156.1(12) . . ?
Mo60 O4 Mo63 154.7(10) . . ?
Mo60 O6 Mo43 151.1(7) . . ?
Mo55 O7 Mo60 110.9(8) . . ?
Mo55 O7 Mo59 108.7(6) . . ?
Mo60 O7 Mo59 133.4(7) . . ?
Mo59 O9 Ce2 155.5(11) . . ?
Mo1 O11 Mo55 109.4(6) . . ?
Mo1 O11 Mo60 143.3(7) . . ?
Mo55 O11 Mo60 107.1(7) . . ?
Mo1 O12 Mo43 157.1(8) . . ?
Mo1 O14 Mo22 123.5(7) . . ?
Mo22 O16 Mo2 138.6(7) . . ?
Mo22 O16 Mo3 110.6(5) . . ?
Mo2 O16 Mo3 110.8(6) . . ?
Mo3 O17 Mo1 106.1(5) . . ?
Mo3 O17 Mo22 102.8(5) . . ?
Mo1 O17 Mo22 89.4(4) . . ?
Mo1 O18 Mo4 148.6(7) . . ?
Mo1 O18 Mo55 101.9(6) . . ?
Mo4 O18 Mo55 101.0(5) . . ?
Mo1 O18 Mo3 98.4(5) . . ?
Mo4 O18 Mo3 100.6(5) . . ?
Mo55 O18 Mo3 95.4(5) . . ?
Mo3 O20 Mo55 115.7(6) . . ?
Mo55 O21 Mo59 112.0(7) . . ?
Mo55 O21 Mo46 111.6(7) . . ?
Mo59 O21 Mo46 131.3(8) . . ?
Mo46 O23 Ce2 150.7(8) . . ?
Mo46 O24 Mo37 152.6(8) . . ?
Mo4 O26 Mo55 109.3(6) . . ?
Mo4 O26 Mo46 143.0(7) . . ?
Mo55 O26 Mo46 107.4(6) . . ?
Mo2 O28 Mo4 121.7(6) . . ?
Mo27 O30 Mo2 150.4(7) . . ?
Mo5 O31 Mo2 153.7(6) . . ?
Mo3 O33 Mo2 103.4(5) . . ?
Mo3 O33 Mo4 105.0(6) . . ?
Mo2 O33 Mo4 90.4(4) . . ?
Mo4 O34 Mo37 155.9(7) . . ?
Mo5 O36 Mo37 122.6(6) . . ?
Mo6 O38 Mo5 105.7(5) . . ?
Mo6 O38 Mo37 103.1(5) . . ?
Mo5 O38 Mo37 89.6(4) . . ?
Mo27 O42 Ce1 164.3(7) . . ?
Mo40 O45 Ce1 158.6(7) . . ?
Mo32 O48 Mo27 112.0(6) . . ?
Mo32 O48 Mo40 110.5(6) . . ?
Mo27 O48 Mo40 129.7(6) . . ?
Mo5 O50 Mo32 110.7(5) . . ?
Mo5 O50 Mo27 139.8(6) . . ?
Mo32 O50 Mo27 106.9(5) . . ?
Mo5 O51 Mo8 147.3(6) . . ?
Mo5 O51 Mo32 102.4(5) . . ?
Mo8 O51 Mo32 101.5(5) . . ?
Mo5 O51 Mo6 99.3(5) . . ?
Mo8 O51 Mo6 100.7(5) . . ?
Mo32 O51 Mo6 94.9(4) . . ?
Mo6 O52 Mo32 117.2(6) . . ?
Mo7 O53 Mo37 137.5(7) . . ?
Mo7 O53 Mo6 112.1(7) . . ?
Mo37 O53 Mo6 110.4(6) . . ?
Mo8 O55 Mo7 124.3(6) . . ?
Mo6 O56 Mo7 103.6(6) . . ?
Mo6 O56 Mo8 105.6(5) . . ?
Mo7 O56 Mo8 89.4(4) . . ?
Mo49 O58 Mo7 154.9(7) . . ?
Mo26 O59 Mo7 147.7(8) . . ?
Mo8 O60 Mo10 157.2(7) . . ?
Mo32 O62 Mo8 111.4(6) . . ?
Mo32 O62 Mo9 107.2(5) . . ?
Mo8 O62 Mo9 141.1(6) . . ?
Mo32 O63 Mo9 109.4(6) . . ?
Mo32 O63 Mo40 108.4(6) . . ?
Mo9 O63 Mo40 130.7(7) . . ?
Mo40 O65 Mo48 159.7(8) . . ?
Mo9 O68 Mo10 150.3(7) . . ?
Mo9 O69 Mo48 153.6(8) . . ?
C1 O72 Mo48 126.1(13) . . ?
Mo29 O74 Mo35 117.6(5) . . ?
Mo29 O75 Mo10 104.0(5) . . ?
Mo29 O75 Mo49 105.7(5) . . ?
Mo10 O75 Mo49 89.2(4) . . ?
Mo49 O76 Mo10 125.0(6) . . ?
Mo24 O77 Mo49 141.6(6) . . ?
Mo24 O77 Mo35 104.0(6) . . ?
Mo49 O77 Mo35 103.2(6) . . ?
Mo24 O77 Mo29 103.4(5) . . ?
Mo49 O77 Mo29 100.7(5) . . ?
Mo35 O77 Mo29 95.0(4) . . ?
Mo49 O79 Mo35 111.2(6) . . ?
Mo49 O79 Mo26 139.7(7) . . ?
Mo35 O79 Mo26 107.3(6) . . ?
Mo26 O82 Ce2 164.7(9) . . ?
M62 O83 Mo62 22.8(7) . . ?
M62 O83 Ce2 159.7(9) . . ?
Mo62 O83 Ce2 148.0(13) . . ?
Mo35 O84 Mo62 110.5(8) . . ?
Mo35 O84 Mo26 111.6(7) . . ?
Mo62 O84 Mo26 137.0(9) . . ?
Mo35 O84 M62 112.5(7) . . ?
Mo62 O84 M62 18.9(7) . . ?
Mo26 O84 M62 127.7(8) . . ?
Mo62 O85 M62 2.2(5) . . ?
M62 O86 Mo62 21.2(7) . . ?
M62 O86 Mo52 147.3(10) . . ?
Mo62 O86 Mo52 156.9(10) . . ?
M62 O88 Mo62 4.0(4) . . ?
Mo24 O89 Mo35 108.7(6) . . ?
Mo24 O89 Mo38 141.6(7) . . ?
Mo35 O89 Mo38 107.5(6) . . ?
Mo35 O90 Mo38 112.0(7) . . ?
Mo35 O90 Mo62 106.5(7) . . ?
Mo38 O90 Mo62 141.2(8) . . ?
Mo35 O90 M62 108.4(6) . . ?
Mo38 O90 M62 133.3(7) . . ?
Mo62 O90 M62 18.1(7) . . ?
Mo24 O92 Mo44 122.1(6) . . ?
Mo29 O93 Mo44 102.1(5) . . ?
Mo29 O93 Mo24 107.7(5) . . ?
Mo44 O93 Mo24 88.8(4) . . ?
Mo44 O95 Mo10 137.5(6) . . ?
Mo44 O95 Mo29 111.3(6) . . ?
Mo10 O95 Mo29 109.0(6) . . ?
Mo11 O97 Mo44 148.0(8) . . ?
Mo24 O98 Mo13 156.5(7) . . ?
Mo11 O103 Mo42 150.4(7) . . ?
C1 O104 Mo42 123.3(11) . . ?
Mo42 O105 Mo48 136.2(6) . . ?
Mo50 O108 Mo42 157.7(6) . 2_765 ?
Mo41 O109 Mo50 110.6(6) . . ?
Mo41 O109 Mo11 110.0(5) . 2_765 ?
Mo50 O109 Mo11 136.6(7) . 2_765 ?
Mo50 O112 Mo45 156.8(8) . . ?
Mo12 O113 Mo44 158.9(7) . . ?
Mo12 O114 Mo41 110.5(6) . 2_765 ?
Mo12 O114 Mo11 140.6(6) . . ?
Mo41 O114 Mo11 107.2(5) 2_765 . ?
Mo39 O116 Mo13 103.7(5) 2_765 . ?
Mo39 O116 Mo12 109.9(5) 2_765 . ?
Mo13 O116 Mo12 89.9(4) . . ?
Mo12 O117 Mo13 122.4(6) . . ?
Mo38 O119 Mo13 147.1(8) . . ?
Mo28 O122 Mo13 137.3(6) . 2_765 ?
Mo28 O122 Mo39 111.4(5) . . ?
Mo13 O122 Mo39 108.3(6) 2_765 . ?
Mo12 O123 Mo14 140.0(6) 2_765 . ?
Mo12 O123 Mo41 104.4(5) 2_765 . ?
Mo14 O123 Mo41 103.6(5) . . ?
Mo12 O123 Mo39 101.4(5) 2_765 . ?
Mo14 O123 Mo39 103.8(5) . . ?
Mo41 O123 Mo39 95.5(5) . . ?
Mo39 O124 Mo41 118.6(5) . . ?
Mo38 O125 Mo52 153.5(9) . . ?
Mo54 O129 Mo52 132.5(8) . 2_765 ?
Mo51 O132 Mo54 152.4(9) . . ?
Mo58 O134 Mo54 148.7(10) . . ?
Mo51 O137 Mo28 143.7(8) . . ?
Mo39 O139 Mo28 102.5(5) . . ?
Mo39 O139 Mo14 107.9(5) . . ?
Mo28 O139 Mo14 89.3(4) . . ?
Mo41 O142 Mo15 111.4(6) . . ?
Mo41 O142 Mo50 109.3(6) . . ?
Mo15 O142 Mo50 135.3(5) . . ?
Mo14 O143 Mo41 109.6(5) . . ?
Mo14 O143 Mo15 141.5(6) . . ?
Mo41 O143 Mo15 107.3(5) . . ?
Mo14 O145 Mo28 123.2(5) . . ?
Mo17 O146 Mo28 159.9(7) . . ?
Mo14 O147 Mo16 156.7(7) . . ?
Mo15 O150 Mo45 147.8(7) . . ?
Mo45 O153 Mo56 136.1(7) . . ?
C11 O154 Mo45 128.9(16) . . ?
C11 O155 Mo56 124.8(16) . . ?
Mo15 O158 Mo16 148.6(7) . . ?
Mo31 O160 Mo16 102.2(5) . . ?
Mo31 O160 Mo17 107.8(5) . . ?
Mo16 O160 Mo17 88.0(4) . . ?
Mo17 O161 Mo16 121.7(6) . . ?
Mo17 O163 Mo36 109.5(6) . . ?
Mo17 O163 Mo51 140.8(6) . . ?
Mo36 O163 Mo51 108.5(6) . . ?
Mo17 O164 Mo18 141.2(6) . . ?
Mo17 O164 Mo36 102.6(5) . . ?
Mo18 O164 Mo36 103.1(5) . . ?
Mo17 O164 Mo31 102.2(5) . . ?
Mo18 O164 Mo31 103.6(5) . . ?
Mo36 O164 Mo31 95.6(5) . . ?
Mo31 O165 Mo36 116.3(6) . . ?
Mo36 O166 Mo58 110.1(6) . . ?
Mo36 O166 Mo51 111.8(6) . . ?
Mo58 O166 Mo51 137.9(7) . . ?
Mo36 O170 Mo58 109.2(7) . . ?
Mo36 O170 Mo47 109.3(7) . . ?
Mo58 O170 Mo47 134.7(7) . . ?
Mo58 O171 Mo64 143.6(11) . . ?
Mo58 O171 M64 148.4(10) . . ?
Mo64 O171 M64 21.8(3) . . ?
Mo18 O172 Mo36 109.9(5) . . ?
Mo18 O172 Mo47 142.8(7) . . ?
Mo36 O172 Mo47 107.1(6) . . ?
Mo47 O175 M64 153.0(9) . . ?
Mo47 O175 Mo64 153.7(9) . . ?
M64 O175 Mo64 20.4(3) . . ?
Mo18 O177 Mo19 123.7(6) . . ?
Mo31 O178 Mo19 101.9(5) . . ?
Mo31 O178 Mo18 107.4(5) . . ?
Mo19 O178 Mo18 88.0(4) . . ?
Mo19 O179 Mo16 137.9(7) . . ?
Mo19 O179 Mo31 112.0(6) . . ?
Mo16 O179 Mo31 108.2(6) . . ?
Mo47 O181 Mo25 150.3(8) . . ?
Mo18 O182 Mo25 156.8(8) . . ?
Mo57 O184 Mo25 103.6(6) . . ?
Mo57 O184 Mo34 107.0(6) . . ?
Mo25 O184 Mo34 89.8(5) . . ?
Mo34 O185 Mo25 123.7(7) . . ?
Mo53 O186 Mo34 108.8(6) . . ?
Mo53 O186 Mo33 108.3(6) . . ?
Mo34 O186 Mo33 142.3(6) . . ?
Mo34 O187 Mo19 156.9(8) . . ?
Mo57 O188 Mo53 117.2(7) . . ?
Mo33 O190 Mo19 149.9(7) . . ?
Mo33 O192 Mo56 152.8(7) . . ?
Mo61 O194 Mo56 150.1(9) . . ?
Mo61 O196 Ce1 159.6(8) . . ?
Mo53 O199 Mo61 111.3(5) . . ?
Mo53 O199 Mo30 109.7(6) . . ?
Mo61 O199 Mo30 133.5(7) . . ?
Mo53 O200 Mo23 110.4(5) . . ?
Mo53 O200 Mo30 108.2(6) . . ?
Mo23 O200 Mo30 140.7(6) . . ?
Mo53 O202 Mo33 111.6(6) . . ?
Mo53 O202 Mo61 110.0(5) . . ?
Mo33 O202 Mo61 137.3(7) . . ?
Mo23 O203 Mo34 141.7(7) . . ?
Mo23 O203 Mo53 103.4(5) . . ?
Mo34 O203 Mo53 101.1(5) . . ?
Mo23 O203 Mo57 104.5(5) . . ?
Mo34 O203 Mo57 101.3(5) . . ?
Mo53 O203 Mo57 96.7(5) . . ?
Mo43 O205 Mo25 136.0(8) . . ?
Mo43 O205 Mo57 113.6(6) . . ?
Mo25 O205 Mo57 109.1(7) . . ?
Mo57 O206 Mo43 103.3(5) . . ?
Mo57 O206 Mo23 106.6(5) . . ?
Mo43 O206 Mo23 89.0(5) . . ?
Mo23 O207 Mo43 123.2(7) . . ?
Mo23 O210 Mo22 154.4(8) . . ?
Mo30 O211 Mo22 151.3(7) . . ?
Mo30 O213 Ce1 152.9(7) . . ?
M64 O227 Mo63 149.3(13) . . ?
M64 O227 Mo64 23.8(4) . . ?
Mo63 O227 Mo64 131.1(13) . . ?
Mo64 O228 M64 23.1(6) . . ?
Mo64 O229 M64 8.2(5) . . ?
M64 O230 Mo64 8.6(6) . . ?
C3 N1 C2 123.4(18) . . ?
C13 N3 C12 121(3) . . ?
O104 C1 O72 125(2) . . ?
O104 C1 C2 118(2) . . ?
O72 C1 C2 117.0(18) . . ?
N1 C2 C6 117.4(19) . . ?
N1 C2 C1 116.8(19) . . ?
C6 C2 C1 111.7(18) . . ?
O233 C3 N1 123(2) . . ?
O233 C3 C5 120(2) . . ?
N1 C3 C5 117.2(19) . . ?
O240 C4 C5 114(2) . . ?
N2 C5 C4 110(2) . . ?
N2 C5 C3 108(2) . . ?
C4 C5 C3 113(2) . . ?
C7 C6 C2 113.2(19) . . ?
C7 N5 C9 108.0 . . ?
N5 C7 C8 108.0 . . ?
N5 C7 C6 120.5(16) . . ?
C8 C7 C6 131.5(16) . . ?
N6 C8 C7 108.0 . . ?
C8 N6 C9 108.0 . . ?
N5 C9 N6 108.0 . . ?
O154 C11 O155 126(3) . . ?
O154 C11 C12 118(2) . . ?
O155 C11 C12 116(2) . . ?
N3 C12 C16 112(2) . . ?
N3 C12 C11 109(2) . . ?
C16 C12 C11 110(2) . . ?
N3 C13 O234 129(3) . . ?
N3 C13 C14 113(3) . . ?
O234 C13 C14 117(3) . . ?
C15 C14 N4 109(2) . . ?
C15 C14 C13 102(2) . . ?
N4 C14 C13 107(2) . . ?
O1 C15 C14 116(3) . . ?
C17 C16 C12 119(2) . . ?
C17 N7 C19 108.0 . . ?
C16 C17 N7 124(2) . . ?
C16 C17 C18 128(2) . . ?
N7 C17 C18 108.0 . . ?
C17 C18 N8 108.0 . . ?
C19 N8 C18 108.0 . . ?
N8 C19 N7 108.0 . . ?

loop_
_geom_bond_atom_site_label_1
_geom_bond_atom_site_label_2
_geom_bond_distance
_geom_bond_site_symmetry_2
_geom_bond_publ_flag
Mo1 O13 1.680(13) . ?
Mo1 O12 1.821(13) . ?
Mo1 O14 1.862(15) . ?
Mo1 O11 1.999(15) . ?
Mo1 O18 2.083(13) . ?
Mo1 O17 2.360(13) . ?
Mo2 O29 1.697(13) . ?
Mo2 O28 1.905(12) . ?
Mo2 O31 1.927(11) . ?
Mo2 O30 1.937(12) . ?
Mo2 O16 2.003(12) . ?
Mo2 O33 2.316(13) . ?
Mo3 O32 1.673(14) . ?
Mo3 O20 1.820(14) . ?
Mo3 O17 1.915(14) . ?
Mo3 O33 2.022(11) . ?
Mo3 O16 2.137(13) . ?
Mo3 O18 2.436(13) . ?
Mo4 O27 1.688(14) . ?
Mo4 O34 1.853(12) . ?
Mo4 O28 1.908(12) . ?
Mo4 O26 1.974(13) . ?
Mo4 O18 2.096(12) . ?
Mo4 O33 2.374(13) . ?
Mo5 O40 1.688(13) . ?
Mo5 O31 1.852(12) . ?
Mo5 O36 1.896(13) . ?
Mo5 O50 1.977(11) . ?
Mo5 O51 2.078(12) . ?
Mo5 O38 2.367(12) . ?
Mo6 O37 1.674(12) . ?
Mo6 O52 1.778(13) . ?
Mo6 O38 1.941(12) . ?
Mo6 O56 1.983(12) . ?
Mo6 O53 2.134(13) . ?
Mo6 O51 2.433(12) . ?
Mo7 O215 1.678(13) . ?
Mo7 O58 1.900(14) . ?
Mo7 O55 1.917(13) . ?
Mo7 O53 1.978(13) . ?
Mo7 O59 1.992(13) . ?
Mo7 O56 2.349(12) . ?
Mo8 O61 1.700(14) . ?
Mo8 O55 1.855(12) . ?
Mo8 O60 1.868(13) . ?
Mo8 O62 1.991(12) . ?
Mo8 O51 2.097(11) . ?
Mo8 O56 2.391(12) . ?
Mo9 O67 1.668(14) . ?
Mo9 O69 1.729(13) . ?
Mo9 O68 1.856(13) . ?
Mo9 O63 2.059(13) . ?
Mo9 O62 2.124(13) . ?
Mo9 O64 2.327(15) . ?
Mo10 O73 1.660(13) . ?
Mo10 O60 1.891(13) . ?
Mo10 O68 1.942(12) . ?
Mo10 O76 1.942(12) . ?
Mo10 O95 2.027(13) . ?
Mo10 O75 2.312(12) . ?
Mo11 O101 1.675(13) . ?
Mo11 O103 1.736(12) . ?
Mo11 O97 1.832(12) . ?
Mo11 O109 2.072(12) 2_765 ?
Mo11 O114 2.124(13) . ?
Mo11 O102 2.338(13) . ?
Mo12 O115 1.665(12) . ?
Mo12 O113 1.855(13) . ?
Mo12 O117 1.879(13) . ?
Mo12 O114 1.979(12) . ?
Mo12 O123 2.061(11) 2_765 ?
Mo12 O116 2.409(11) . ?
Mo13 O216 1.649(14) . ?
Mo13 O98 1.920(13) . ?
Mo13 O117 1.931(13) . ?
Mo13 O119 1.946(14) . ?
Mo13 O122 2.025(11) 2_765 ?
Mo13 O116 2.316(11) . ?
Mo14 O144 1.679(13) . ?
Mo14 O147 1.846(12) . ?
Mo14 O145 1.851(12) . ?
Mo14 O143 1.967(12) . ?
Mo14 O123 2.070(12) . ?
Mo14 O139 2.455(12) . ?
Mo15 O148 1.663(13) . ?
Mo15 O150 1.732(12) . ?
Mo15 O158 1.838(12) . ?
Mo15 O142 2.069(13) . ?
Mo15 O143 2.106(11) . ?
Mo15 O149 2.341(13) . ?
Mo16 O159 1.672(14) . ?
Mo16 O147 1.920(12) . ?
Mo16 O161 1.944(13) . ?
Mo16 O158 1.957(12) . ?
Mo16 O179 1.996(12) . ?
Mo16 O160 2.331(12) . ?
Mo17 O162 1.657(13) . ?
Mo17 O146 1.827(12) . ?
Mo17 O161 1.860(14) . ?
Mo17 O163 1.983(13) . ?
Mo17 O164 2.070(11) . ?
Mo17 O160 2.451(12) . ?
Mo18 O176 1.676(14) . ?
Mo18 O177 1.860(14) . ?
Mo18 O182 1.865(11) . ?
Mo18 O172 1.974(13) . ?
Mo18 O164 2.073(12) . ?
Mo18 O178 2.445(12) . ?
Mo19 O189 1.666(13) . ?
Mo19 O187 1.931(12) . ?
Mo19 O177 1.935(13) . ?
Mo19 O190 1.943(12) . ?
Mo19 O179 1.993(13) . ?
Mo19 O178 2.370(12) . ?
Mo22 O15 1.674(13) . ?
Mo22 O210 1.889(13) . ?
Mo22 O14 1.921(15) . ?
Mo22 O211 1.933(13) . ?
Mo22 O16 1.960(13) . ?
Mo22 O17 2.379(13) . ?
Mo23 O209 1.680(14) . ?
Mo23 O210 1.876(13) . ?
Mo23 O207 1.905(15) . ?
Mo23 O200 2.004(13) . ?
Mo23 O203 2.052(11) . ?
Mo23 O206 2.457(14) . ?
Mo24 O91 1.683(12) . ?
Mo24 O98 1.845(14) . ?
Mo24 O92 1.860(14) . ?
Mo24 O89 2.002(14) . ?
Mo24 O77 2.032(14) . ?
Mo24 O93 2.429(11) . ?
Mo25 O183 1.693(14) . ?
Mo25 O182 1.888(11) . ?
Mo25 O185 1.947(14) . ?
Mo25 O181 1.959(16) . ?
Mo25 O205 2.015(13) . ?
Mo25 O184 2.295(13) . ?
Mo26 O82 1.701(15) . ?
Mo26 O80 1.710(13) . ?
Mo26 O59 1.805(13) . ?
Mo26 O84 2.063(15) . ?
Mo26 O79 2.138(13) . ?
Mo26 O81 2.336(14) . ?
Mo27 O54 1.710(14) . ?
Mo27 O42 1.731(11) . ?
Mo27 O30 1.851(12) . ?
Mo27 O48 2.027(13) . ?
Mo27 O50 2.118(11) . ?
Mo27 O41 2.395(14) . ?
Mo28 O138 1.647(12) . ?
Mo28 O146 1.915(12) . ?
Mo28 O145 1.954(12) . ?
Mo28 O122 1.987(12) . ?
Mo28 O137 2.005(14) . ?
Mo28 O139 2.306(12) . ?
Mo29 O94 1.684(13) . ?
Mo29 O74 1.760(12) . ?
Mo29 O75 1.954(12) . ?
Mo29 O93 1.993(12) . ?
Mo29 O95 2.111(12) . ?
Mo29 O77 2.514(12) . ?
Mo30 O214 1.719(15) . ?
Mo30 O213 1.749(13) . ?
Mo30 O211 1.839(12) . ?
Mo30 O199 2.073(11) . ?
Mo30 O200 2.122(12) . ?
Mo30 O212 2.294(15) . ?
Mo31 O180 1.674(12) . ?
Mo31 O165 1.776(13) . ?
Mo31 O160 1.933(10) . ?
Mo31 O178 2.000(12) . ?
Mo31 O179 2.110(13) . ?
Mo31 O164 2.485(13) . ?
Mo32 O49 1.703(13) . ?
Mo32 O62 1.987(12) . ?
Mo32 O48 1.989(12) . ?
Mo32 O63 1.997(13) . ?
Mo32 O50 2.026(12) . ?
Mo32 O51 2.146(12) . ?
Mo32 O52 2.174(13) . ?
Mo33 O191 1.694(16) . ?
Mo33 O192 1.756(15) . ?
Mo33 O190 1.845(11) . ?
Mo33 O202 2.059(11) . ?
Mo33 O186 2.096(13) . ?
Mo33 O193 2.341(16) . ?
Mo34 O201 1.673(15) . ?
Mo34 O187 1.815(11) . ?
Mo34 O185 1.843(14) . ?
Mo34 O186 2.001(13) . ?
Mo34 O203 2.086(11) . ?
Mo34 O184 2.436(15) . ?
Mo35 O87 1.667(13) . ?
Mo35 O84 1.966(15) . ?
Mo35 O90 1.970(13) . ?
Mo35 O79 1.997(14) . ?
Mo35 O89 2.012(13) . ?
Mo35 O77 2.107(13) . ?
Mo35 O74 2.226(12) . ?
Mo36 O167 1.665(13) . ?
Mo36 O166 1.964(14) . ?
Mo36 O170 1.999(14) . ?
Mo36 O163 2.001(12) . ?
Mo36 O172 2.014(13) . ?
Mo36 O164 2.097(13) . ?
Mo36 O165 2.223(13) . ?
Mo37 O35 1.653(13) . ?
Mo37 O34 1.906(13) . ?
Mo37 O36 1.908(14) . ?
Mo37 O24 1.982(13) . ?
Mo37 O53 1.985(14) . ?
Mo37 O38 2.368(11) . ?
Mo38 O118 1.660(14) . ?
Mo38 O125 1.693(17) . ?
Mo38 O119 1.863(13) . ?
Mo38 O90 2.031(14) . ?
Mo38 O89 2.100(14) . ?
Mo38 O120 2.353(17) . ?
Mo39 O121 1.685(13) . ?
Mo39 O124 1.759(12) . ?
Mo39 O116 1.918(12) 2_765 ?
Mo39 O139 2.009(12) . ?
Mo39 O122 2.092(12) . ?
Mo39 O123 2.515(13) . ?
Mo40 O66 1.689(16) . ?
Mo40 O45 1.734(12) . ?
Mo40 O65 1.857(16) . ?
Mo40 O48 2.082(12) . ?
Mo40 O63 2.127(12) . ?
Mo40 O47 2.359(16) . ?
Mo41 O141 1.683(12) . ?
Mo41 O142 1.959(11) . ?
Mo41 O109 1.983(13) . ?
Mo41 O114 2.004(12) 2_765 ?
Mo41 O143 2.024(12) . ?
Mo41 O123 2.080(12) . ?
Mo41 O124 2.204(12) . ?
Mo42 O107 1.697(13) . ?
Mo42 O106 1.716(14) . ?
Mo42 O105 1.864(14) . ?
Mo42 O108 2.051(12) 2_765 ?
Mo42 O104 2.224(13) . ?
Mo42 O103 2.267(12) . ?
Mo43 O208 1.667(16) . ?
Mo43 O207 1.920(16) . ?
Mo43 O12 1.921(13) . ?
Mo43 O6 1.981(14) . ?
Mo43 O205 2.001(14) . ?
Mo43 O206 2.345(13) . ?
Mo44 O96 1.671(13) . ?
Mo44 O113 1.889(13) . ?
Mo44 O92 1.949(13) . ?
Mo44 O97 1.965(13) . ?
Mo44 O95 1.974(13) . ?
Mo44 O93 2.336(12) . ?
Mo45 O151 1.694(14) . ?
Mo45 O152 1.708(14) . ?
Mo45 O153 1.897(13) . ?
Mo45 O112 2.037(14) . ?
Mo45 O154 2.202(15) . ?
Mo45 O150 2.280(13) . ?
Mo46 O57 1.692(13) . ?
Mo46 O23 1.719(15) . ?
Mo46 O24 1.803(13) . ?
Mo46 O21 2.043(15) . ?
Mo46 O26 2.124(13) . ?
Mo46 O22 2.367(16) . ?
Mo47 O173 1.728(16) . ?
Mo47 O175 1.758(17) . ?
Mo47 O181 1.833(15) . ?
Mo47 O170 2.067(15) . ?
Mo47 O172 2.110(12) . ?
Mo47 O174 2.366(17) . ?
Mo48 O70 1.699(16) . ?
Mo48 O71 1.710(13) . ?
Mo48 O65 1.924(16) . ?
Mo48 O105 1.969(14) . ?
Mo48 O72 2.189(16) . ?
Mo48 O69 2.247(12) . ?
Mo49 O78 1.662(13) . ?
Mo49 O76 1.853(13) . ?
Mo49 O58 1.864(14) . ?
Mo49 O79 1.979(14) . ?
Mo49 O77 2.080(13) . ?
Mo49 O75 2.478(12) . ?
Mo50 O110 1.657(14) . ?
Mo50 O108 1.761(13) . ?
Mo50 O112 1.777(13) . ?
Mo50 O109 2.029(11) . ?
Mo50 O142 2.085(13) . ?
Mo50 O111 2.367(14) . ?
Mo51 O136 1.692(14) . ?
Mo51 O132 1.739(17) . ?
Mo51 O137 1.815(13) . ?
Mo51 O166 2.069(12) . ?
Mo51 O163 2.113(13) . ?
Mo51 O135 2.390(15) . ?
Mo52 O126 1.71(2) . ?
Mo52 O128 1.712(16) . ?
Mo52 O86 1.948(16) . ?
Mo52 O129 1.966(15) 2_765 ?
Mo52 O125 2.245(17) . ?
Mo52 O127 2.284(17) . ?
Mo53 O198 1.699(14) . ?
Mo53 O202 1.954(13) . ?
Mo53 O200 1.987(11) . ?
Mo53 O186 1.997(11) . ?
Mo53 O199 1.998(13) . ?
Mo53 O203 2.125(13) . ?
Mo53 O188 2.260(15) . ?
Mo54 O131 1.696(18) . ?
Mo54 O133 1.698(19) . ?
Mo54 O129 1.815(14) . ?
Mo54 O134 2.015(18) . ?
Mo54 O132 2.214(16) . ?
Mo54 O130 2.221(18) . ?
Mo55 O19 1.686(16) . ?
Mo55 O7 1.964(13) . ?
Mo55 O21 1.995(15) . ?
Mo55 O11 2.004(13) . ?
Mo55 O26 2.019(13) . ?
Mo55 O18 2.126(14) . ?
Mo55 O20 2.167(14) . ?
Mo56 O156 1.701(16) . ?
Mo56 O157 1.727(16) . ?
Mo56 O153 1.912(11) . ?
Mo56 O194 1.994(13) . ?
Mo56 O192 2.199(14) . ?
Mo56 O155 2.227(18) . ?
Mo57 O204 1.676(16) . ?
Mo57 O188 1.749(14) . ?
Mo57 O184 1.932(11) . ?
Mo57 O206 1.989(11) . ?
Mo57 O205 2.069(15) . ?
Mo57 O203 2.459(13) . ?
Mo58 O169 1.698(18) . ?
Mo58 O171 1.790(16) . ?
Mo58 O134 1.797(18) . ?
Mo58 O170 2.045(15) . ?
Mo58 O166 2.057(12) . ?
Mo58 O168 2.478(17) . ?
Mo59 O9 1.746(18) . ?
Mo59 O3 1.772(17) . ?
Mo59 O224 1.80(2) . ?
Mo59 O21 2.030(15) . ?
Mo59 O7 2.141(16) . ?
Mo59 O8 2.34(2) . ?
Mo60 O10 1.719(19) . ?
Mo60 O4 1.823(18) . ?
Mo60 O6 1.826(14) . ?
Mo60 O7 2.031(15) . ?
Mo60 O11 2.085(14) . ?
Mo60 O5 2.377(16) . ?
Mo61 O196 1.715(13) . ?
Mo61 O194 1.766(14) . ?
Mo61 O195 1.965(15) . ?
Mo61 O199 2.025(13) . ?
Mo61 O202 2.098(12) . ?
Mo61 O197 2.160(18) . ?
Mo62 M62 0.68(2) . ?
Mo62 O85 1.71(4) . ?
Mo62 O83 1.76(2) . ?
Mo62 O86 1.864(19) . ?
Mo62 O84 2.016(18) . ?
Mo62 O90 2.115(18) . ?
Mo62 O88 2.30(4) . ?
Mo63 O2 1.715(19) . ?
Mo63 O226 1.79(2) . ?
Mo63 O227 1.872(19) . ?
Mo63 O3 1.942(18) . ?
Mo63 O4 2.11(2) . ?
Mo63 O225 2.22(3) . ?
Mo64 M64 0.789(10) . ?
Mo64 O228 1.61(2) . ?
Mo64 O229 1.76(3) . ?
Mo64 O227 1.95(2) . ?
Mo64 O171 1.971(17) . ?
Mo64 O230 2.24(2) . ?
Mo64 O175 2.26(2) . ?
M62 O88 1.63(2) . ?
M62 O83 1.672(17) . ?
M62 O86 1.841(16) . ?
M62 O84 2.105(17) . ?
M62 O90 2.199(15) . ?
M62 O85 2.39(2) . ?
M64 O230 1.50(2) . ?
M64 O227 1.83(2) . ?
M64 O228 1.95(3) . ?
M64 O175 2.07(2) . ?
M64 O171 2.127(18) . ?
M64 O229 2.49(3) . ?
Ce1 O42 2.457(11) . ?
Ce1 O213 2.490(13) . ?
Ce1 O222 2.51(3) . ?
Ce1 O45 2.512(13) . ?
Ce1 O196 2.516(12) . ?
Ce1 O223 2.52(2) . ?
Ce1 O46 2.521(16) . ?
Ce1 O43 2.55(2) . ?
Ce1 O44 2.599(16) . ?
Ce2 O220 2.486(18) . ?
Ce2 O232 2.49(2) . ?
Ce2 O82 2.510(15) . ?
Ce2 O221 2.523(18) . ?
Ce2 O23 2.532(15) . ?
Ce2 O231 2.53(2) . ?
Ce2 O9 2.539(18) . ?
Ce2 O219 2.567(19) . ?
Ce2 O83 2.627(17) . ?
O1 C15 1.43(3) . ?
O72 C1 1.33(3) . ?
O104 C1 1.25(2) . ?
O154 C11 1.27(3) . ?
O155 C11 1.29(3) . ?
O233 C3 1.22(2) . ?
O234 C13 1.30(3) . ?
O240 C4 1.42(3) . ?
N1 C3 1.31(3) . ?
N1 C2 1.42(3) . ?
N2 C5 1.40(3) . ?
N3 C13 1.24(3) . ?
N3 C12 1.47(3) . ?
N4 C14 1.56(4) . ?
C1 C2 1.52(3) . ?
C2 C6 1.49(3) . ?
C3 C5 1.52(3) . ?
C4 C5 1.49(3) . ?
C6 C7 1.48(3) . ?
N5 C7 1.4200 . ?
N5 C9 1.4200 . ?
C7 C8 1.4200 . ?
C8 N6 1.4200 . ?
N6 C9 1.4200 . ?
C11 C12 1.55(4) . ?
C12 C16 1.50(3) . ?
C13 C14 1.64(4) . ?
C14 C15 1.45(4) . ?
C16 C17 1.39(3) . ?
N7 C17 1.4200 . ?
N7 C19 1.4200 . ?
C17 C18 1.4200 . ?
C18 N8 1.4200 . ?
N8 C19 1.4200 . ?
